data_7020868
loop_
_publ_author_name
'Sch\"affer, Christian'
'Todea, Ana Maria'
'B\"ogge, Hartmut'
'Floquet, S\'ebastien'
'Cadot, Emmanuel'
'Korenev, Vladimir S.'
'Fedin, Vladimir P.'
'Gouzerh, Pierre'
'M\"uller, Achim'

_publ_section_title
;
 A further step towards tuning the properties of metal-chalcogenide
 nanocapsules by replacing skeletal oxide by sulphide ligands.
;
_journal_issue 2
_journal_name_full 'Dalton transactions (Cambridge, England : 2003)'
_journal_page_first 330
_journal_page_last 333
_journal_paper_doi 10.1039/c2dt32247a
_journal_volume 42
_journal_year 2013
_chemical_formula_sum 'C68 H1012 Mo60 N68 Na4 O764 S60 W72'
_chemical_formula_weight 36022.62
_chemical_name_systematic
;
?
;
_space_group_IT_number 148
_symmetry_cell_setting rhombohedral
_symmetry_space_group_name_Hall '-R 3'
_symmetry_space_group_name_H-M 'R -3 :H'
_atom_sites_solution_hydrogens notdet
_atom_sites_solution_primary direct
_atom_sites_solution_secondary difmap
_audit_creation_method SHELXL-97
_cell_angle_alpha 90.00
_cell_angle_beta 90.00
_cell_angle_gamma 120.00
_cell_formula_units_Z 3
_cell_length_a 32.6869(18)
_cell_length_b 32.6869(18)
_cell_length_c 73.762(4)
_cell_measurement_reflns_used 9085
_cell_measurement_temperature 100(2)
_cell_measurement_theta_max 27.86
_cell_measurement_theta_min 2.20
_cell_volume 68251(6)
_computing_cell_refinement 'APEX2 v2009.11-0 (Bruker AXS, 2009)'
_computing_data_collection 'APEX2 v2009.11-0 (Bruker AXS, 2009)'
_computing_data_reduction 'SAINT (Bruker AXS, 2009)'
_computing_molecular_graphics 'DIAMOND 2.1 (Crystal Impact, 2001)'
_computing_publication_material 'SHELXL-97 (Sheldrick, 2008)'
_computing_structure_refinement 'SHELXL-97 (Sheldrick, 2008)'
_computing_structure_solution 'SHELXS-97 (Sheldrick, 2008)'
_diffrn_ambient_temperature 100(2)
_diffrn_measured_fraction_theta_full 0.945
_diffrn_measured_fraction_theta_max 0.945
_diffrn_measurement_device 'Bruker KAPPA APEX II X8 PROSPECTOR ULTRA'
_diffrn_measurement_device_type 'four circle diffractometer'
_diffrn_measurement_method 'omega- and phi-scans'
_diffrn_radiation_monochromator 'graphite monochromator '
_diffrn_radiation_source 'fine focus sealed tube '
_diffrn_radiation_type MoK\a
_diffrn_radiation_wavelength 0.71073
_diffrn_reflns_av_R_equivalents 0.0534
_diffrn_reflns_av_sigmaI/netI 0.0580
_diffrn_reflns_limit_h_max 42
_diffrn_reflns_limit_h_min -42
_diffrn_reflns_limit_k_max 36
_diffrn_reflns_limit_k_min -31
_diffrn_reflns_limit_l_max 95
_diffrn_reflns_limit_l_min -95
_diffrn_reflns_number 184856
_diffrn_reflns_theta_full 27.86
_diffrn_reflns_theta_max 27.86
_diffrn_reflns_theta_min 2.20
_diffrn_standards_decay_% 0
_diffrn_standards_interval_count 0
_diffrn_standards_interval_time 0
_diffrn_standards_number 0
_exptl_absorpt_coefficient_mu 10.106
_exptl_absorpt_correction_T_max 0.1867
_exptl_absorpt_correction_T_min 0.1260
_exptl_absorpt_correction_type multi-scan
_exptl_absorpt_process_details 'SADABS 2008/1 (Bruker AXS, 2008)'
_exptl_crystal_colour reddish
_exptl_crystal_density_diffrn 2.629
_exptl_crystal_density_method 'not measured'
_exptl_crystal_description block
_exptl_crystal_F_000 50580
_exptl_crystal_size_max 0.35
_exptl_crystal_size_mid 0.28
_exptl_crystal_size_min 0.25
_refine_diff_density_max 2.134
_refine_diff_density_min -2.127
_refine_diff_density_rms 0.285
_refine_ls_extinction_method none
_refine_ls_goodness_of_fit_ref 1.081
_refine_ls_hydrogen_treatment noref
_refine_ls_matrix_type full
_refine_ls_number_parameters 1255
_refine_ls_number_reflns 34131
_refine_ls_number_restraints 30
_refine_ls_restrained_S_all 1.081
_refine_ls_R_factor_all 0.0998
_refine_ls_R_factor_gt 0.0624
_refine_ls_shift/su_max 0.012
_refine_ls_shift/su_mean 0.000
_refine_ls_structure_factor_coef Fsqd
_refine_ls_weighting_details 'calc w=1/[\s^2^(Fo^2^)+(0.0598P)^2^+3446.9529P] where P=(Fo^2^+2Fc^2^)/3'
_refine_ls_weighting_scheme calc
_refine_ls_wR_factor_gt 0.1324
_refine_ls_wR_factor_ref 0.1591
_reflns_number_gt 25014
_reflns_number_total 34131
_reflns_threshold_expression >2sigma(I)
_cod_data_source_file c2dt32247a.txt
_cod_data_source_block m1894
_cod_original_cell_volume 68251(7)
_cod_original_sg_symbol_H-M R-3
_cod_database_code 7020868

loop_
_symmetry_equiv_pos_as_xyz
'x, y, z'
'-y, x-y, z'
'-x+y, -x, z'
'x+2/3, y+1/3, z+1/3'
'-y+2/3, x-y+1/3, z+1/3'
'-x+y+2/3, -x+1/3, z+1/3'
'x+1/3, y+2/3, z+2/3'
'-y+1/3, x-y+2/3, z+2/3'
'-x+y+1/3, -x+2/3, z+2/3'
'-x, -y, -z'
'y, -x+y, -z'
'x-y, x, -z'
'-x+2/3, -y+1/3, -z+1/3'
'y+2/3, -x+y+1/3, -z+1/3'
'x-y+2/3, x+1/3, -z+1/3'
'-x+1/3, -y+2/3, -z+2/3'
'y+1/3, -x+y+2/3, -z+2/3'
'x-y+1/3, x+2/3, -z+2/3'

loop_
_atom_site_label
_atom_site_type_symbol
_atom_site_fract_x
_atom_site_fract_y
_atom_site_fract_z
_atom_site_U_iso_or_equiv
_atom_site_adp_type
_atom_site_occupancy
_atom_site_symmetry_multiplicity
_atom_site_calc_flag
_atom_site_refinement_flags
W1 W 0.14078(4) 0.40019(5) 0.028938(18) 0.0428(5) Uani 0.598(3) 1 d P
W1A W 0.15450(7) 0.42036(7) 0.03916(3) 0.0389(7) Uiso 0.402(3) 1 d P
W2 W 0.04231(3) 0.34845(3) 0.052083(11) 0.04716(18) Uani 1 1 d .
W3 W 0.20757(3) 0.49292(3) 0.003987(11) 0.04761(18) Uani 1 1 d .
W4 W 0.08491(3) 0.45918(3) 0.022404(10) 0.04510(18) Uani 1 1 d .
W5 W 0.13916(7) 0.31457(9) 0.05227(3) 0.0470(6) Uani 0.942(11) 1 d P
W5A W 0.1497(10) 0.3300(13) 0.0578(5) 0.047(6) Uiso 0.058(11) 1 d P
W6 W 0.16292(4) 0.75814(6) 0.02267(4) 0.0481(6) Uani 0.919(12) 1 d P
W6A W 0.1676(7) 0.7510(7) 0.0290(5) 0.059(5) Uiso 0.081(12) 1 d P
W7 W -0.11131(8) 0.44610(4) 0.121316(12) 0.0458(5) Uani 0.949(7) 1 d P
W7A W -0.0876(13) 0.4543(7) 0.1227(2) 0.039(6) Uiso 0.051(7) 1 d P
W8 W -0.09177(4) 0.61047(3) 0.169861(12) 0.0427(2) Uani 0.95 1 d P
W8A W -0.0730(6) 0.6143(7) 0.1700(2) 0.032(4) Uiso 0.05 1 d P
W9 W -0.06863(7) 0.55581(4) 0.091191(13) 0.0484(4) Uani 0.970(6) 1 d P
W9A W -0.0439(17) 0.5635(10) 0.0937(4) 0.035(10) Uiso 0.030(6) 1 d P
W10 W -0.05784(7) 0.65714(3) 0.121025(12) 0.0449(4) Uani 0.968(7) 1 d P
W10A W -0.0373(17) 0.6572(9) 0.1228(3) 0.034(9) Uiso 0.032(7) 1 d P
W11 W -0.09651(5) 0.54788(4) 0.133966(17) 0.0417(5) Uani 0.598(3) 1 d P
W11A W -0.06586(8) 0.55743(6) 0.13703(2) 0.0372(7) Uiso 0.402(3) 1 d P
W12 W 0.14647(3) 0.93781(6) 0.163371(11) 0.0471(5) Uani 0.960(6) 1 d P
W12A W 0.1530(7) 0.9198(11) 0.1632(2) 0.031(7) Uiso 0.040(6) 1 d P
Mo1 Mo 0.01406(6) 0.22604(5) 0.11931(2) 0.0425(4) Uani 1 1 d .
Mo2 Mo 0.03742(6) 0.25843(6) 0.08535(2) 0.0428(3) Uani 1 1 d .
Mo3 Mo 0.15990(6) 0.57642(6) -0.00092(2) 0.0426(3) Uani 1 1 d .
Mo4 Mo 0.18373(6) 0.66756(6) -0.00072(2) 0.0438(4) Uani 1 1 d .
Mo5 Mo -0.02205(5) 0.41752(6) 0.05256(2) 0.0422(3) Uani 1 1 d .
Mo6 Mo -0.06832(6) 0.44765(6) 0.07363(2) 0.0431(4) Uani 1 1 d .
Mo7 Mo -0.00828(6) 0.68092(6) 0.07359(2) 0.0450(4) Uani 1 1 d .
Mo8 Mo 0.06249(5) 0.74299(6) 0.05260(2) 0.0448(4) Uani 1 1 d .
Mo9 Mo -0.03161(5) 0.74125(5) 0.16026(2) 0.0409(3) Uani 1 1 d .
Mo10 Mo 0.03098(5) 0.82677(5) 0.17294(2) 0.0414(3) Uani 1 1 d .
S1 S 0.0741(4) 0.2246(4) 0.10230(14) 0.054(2) Uiso 0.50 1 d P
O1A O 0.0666(8) 0.2436(8) 0.1039(3) 0.033(5) Uiso 0.50 1 d P
S2 S -0.0237(4) 0.2591(3) 0.10249(12) 0.043(2) Uiso 0.50 1 d P
O2A O 0.0013(11) 0.2655(10) 0.1033(3) 0.051(6) Uiso 0.50 1 d P
S3 S 0.2335(3) 0.6390(3) -0.00984(13) 0.041(2) Uiso 0.50 1 d P
O3A O 0.2189(12) 0.6353(12) -0.0026(5) 0.068(9) Uiso 0.50 1 d P
S4 S 0.1104(5) 0.6047(4) 0.00828(15) 0.058(3) Uiso 0.50 1 d P
O4A O 0.1364(10) 0.6129(8) 0.0099(3) 0.040(5) Uiso 0.50 1 d P
S5 S -0.0247(4) 0.4871(4) 0.04792(16) 0.059(3) Uiso 0.50 1 d P
O5A O -0.0184(9) 0.4755(9) 0.0566(3) 0.042(6) Uiso 0.50 1 d P
S6 S -0.0663(4) 0.3773(4) 0.07854(12) 0.040(2) Uiso 0.50 1 d P
O6A O -0.0488(9) 0.4005(10) 0.0765(3) 0.043(6) Uiso 0.50 1 d P
S7 S 0.0223(4) 0.6595(4) 0.04790(14) 0.050(2) Uiso 0.50 1 d P
O7A O 0.0324(9) 0.6777(9) 0.0561(3) 0.043(6) Uiso 0.50 1 d P
S8 S 0.0320(4) 0.7638(4) 0.07835(13) 0.050(2) Uiso 0.50 1 d P
O8A O 0.0411(9) 0.7450(9) 0.0748(3) 0.049(6) Uiso 0.50 1 d P
S9 S 0.0163(3) 0.8080(3) 0.14186(12) 0.0397(19) Uiso 0.50 1 d P
O9A O 0.0202(8) 0.7958(8) 0.1505(3) 0.037(5) Uiso 0.50 1 d P
S10 S -0.0167(4) 0.7609(4) 0.19112(15) 0.050(2) Uiso 0.50 1 d P
O10A O -0.0013(9) 0.7649(8) 0.1826(3) 0.039(5) Uiso 0.50 1 d P
O1 O 0.2077(5) 0.4425(5) 0.02064(19) 0.056(3) Uani 1 1 d .
O2 O 0.1498(4) 0.4630(5) 0.0203(2) 0.061(4) Uani 1 1 d .
O3 O 0.1074(5) 0.3546(5) 0.0495(2) 0.061(4) Uani 1 1 d .
O4 O 0.1767(5) 0.4503(5) 0.05467(17) 0.052(3) Uani 1 1 d .
O5 O 0.1817(5) 0.3757(5) 0.0382(2) 0.063(4) Uani 1 1 d .
O6 O 0.0867(5) 0.4091(5) 0.03832(19) 0.057(4) Uani 1 1 d .
O7 O 0.1188(5) 0.3698(5) 0.01211(19) 0.060(4) Uani 1 1 d .
O8 O 0.0027(5) 0.3705(5) 0.05558(19) 0.057(3) Uani 1 1 d .
O9 O 0.0177(6) 0.3133(5) 0.0331(2) 0.072(4) Uani 1 1 d .
O10 O 0.0274(5) 0.3044(5) 0.0693(2) 0.060(4) Uani 1 1 d .
O11 O 0.0827(5) 0.3993(5) 0.07579(18) 0.062(4) Uani 1 1 d .
O12 O 0.1970(5) 0.5408(5) -0.00089(19) 0.059(4) Uani 1 1 d .
O13 O 0.2689(4) 0.5155(5) -0.00050(18) 0.052(3) Uani 1 1 d .
O14 O 0.1824(5) 0.4563(6) -0.0140(2) 0.070(4) Uani 1 1 d .
O15 O 0.2389(5) 0.5354(5) 0.03027(17) 0.057(3) Uani 1 1 d .
O16 O 0.0350(5) 0.4514(5) 0.03472(16) 0.049(3) Uani 1 1 d .
O17 O 0.1091(5) 0.5168(5) 0.01269(18) 0.059(4) Uani 1 1 d .
O18 O 0.0594(5) 0.4225(6) 0.00371(18) 0.072(4) Uani 1 1 d .
O19 O 0.1228(5) 0.5036(5) 0.04812(18) 0.062(4) Uani 1 1 d .
O20 O 0.0975(5) 0.2821(5) 0.06961(19) 0.064(4) Uani 1 1 d .
O21 O 0.1888(5) 0.3057(5) 0.05616(18) 0.057(4) Uani 1 1 d .
O22 O 0.1141(5) 0.2807(6) 0.0338(2) 0.069(4) Uani 1 1 d .
O23 O 0.1734(5) 0.3674(5) 0.07581(18) 0.058(4) Uani 1 1 d .
O24 O 0.1542(6) 0.7848(6) 0.0041(2) 0.073(4) Uani 1 1 d .
O25 O 0.1588(5) 0.7056(5) 0.0130(2) 0.068(4) Uani 1 1 d .
O26 O 0.1094(4) 0.7382(5) 0.03517(19) 0.058(4) Uani 1 1 d .
O27 O 0.1824(5) 0.7306(6) 0.0482(2) 0.065(4) Uani 1 1 d .
O28 O -0.0829(5) 0.5156(5) 0.11417(17) 0.055(3) Uani 1 1 d .
O29 O -0.1018(6) 0.4869(5) 0.14342(16) 0.060(4) Uani 1 1 d .
O30 O -0.1692(5) 0.4301(5) 0.11703(19) 0.068(4) Uani 1 1 d .
O31 O -0.1184(5) 0.3986(5) 0.13588(18) 0.064(4) Uani 1 1 d .
O32 O -0.0941(6) 0.4346(4) 0.10021(19) 0.063(4) Uani 1 1 d .
O33 O -0.0320(5) 0.4748(5) 0.12789(18) 0.059(3) Uani 1 1 d .
O34 O -0.0636(5) 0.6733(5) 0.17043(18) 0.057(3) Uani 1 1 d .
O35 O -0.0969(5) 0.5912(5) 0.19290(19) 0.056(3) Uani 1 1 d .
O36 O -0.1484(5) 0.5946(5) 0.16556(19) 0.062(4) Uani 1 1 d .
O37 O -0.0703(5) 0.6151(4) 0.14312(15) 0.050(3) Uani 1 1 d .
O38 O -0.0964(5) 0.5481(4) 0.16199(17) 0.054(3) Uani 1 1 d .
O39 O -0.0140(5) 0.6282(5) 0.17375(19) 0.061(4) Uani 1 1 d .
O40 O -0.0384(5) 0.6085(5) 0.07837(19) 0.060(4) Uani 1 1 d .
O41 O -0.0624(5) 0.5947(4) 0.11363(17) 0.054(3) Uani 1 1 d .
O42 O -0.0638(5) 0.5121(5) 0.07856(19) 0.063(4) Uani 1 1 d .
O43 O -0.1260(6) 0.5393(5) 0.0869(2) 0.073(4) Uani 1 1 d .
O44 O 0.0076(5) 0.5775(5) 0.10015(19) 0.059(4) Uani 1 1 d .
O45 O -0.0410(5) 0.7072(5) 0.13594(17) 0.057(3) Uani 1 1 d .
O46 O -0.0308(5) 0.6821(5) 0.09981(18) 0.059(4) Uani 1 1 d .
O47 O -0.1154(5) 0.6391(5) 0.1175(2) 0.067(4) Uani 1 1 d .
O48 O 0.0169(5) 0.6725(5) 0.12802(17) 0.055(3) Uani 1 1 d .
O49 O -0.1490(5) 0.5332(5) 0.12997(17) 0.054(3) Uani 1 1 d .
O50 O -0.0156(5) 0.5714(4) 0.14059(15) 0.049(3) Uani 1 1 d .
O51 O 0.0892(5) 0.8854(5) 0.16280(16) 0.056(3) Uani 1 1 d .
O52 O 0.1299(5) 0.9800(5) 0.1679(2) 0.066(4) Uani 1 1 d .
O53 O 0.1650(5) 0.9517(5) 0.1404(2) 0.062(4) Uani 1 1 d .
O54 O 0.1725(5) 0.8845(5) 0.1600(2) 0.066(4) Uani 1 1 d .
O55 O -0.0258(5) 0.1705(5) 0.1156(2) 0.065(4) Uani 1 1 d .
O56 O 0.0695(6) 0.3032(5) 0.12909(19) 0.075(5) Uani 1 1 d .
O57 O 0.0024(5) 0.2092(5) 0.07373(19) 0.064(4) Uani 1 1 d .
O58 O 0.0895(6) 0.3322(5) 0.09840(18) 0.077(5) Uani 1 1 d .
O59 O 0.1361(6) 0.5601(5) -0.02154(17) 0.067(4) Uani 1 1 d .
O60 O 0.1919(7) 0.5893(6) 0.0292(2) 0.085(5) Uani 1 1 d .
O61 O 0.1655(6) 0.6719(5) -0.0217(2) 0.069(4) Uani 1 1 d .
O62 O 0.2131(6) 0.6723(5) 0.02897(19) 0.069(4) Uani 1 1 d .
O63 O -0.0632(5) 0.3859(5) 0.03753(19) 0.060(4) Uani 1 1 d .
O64 O 0.0429(5) 0.4587(7) 0.0722(2) 0.083(6) Uani 1 1 d .
O65 O -0.1199(5) 0.4235(5) 0.06306(16) 0.061(4) Uani 1 1 d .
O66 O 0.0008(5) 0.4853(6) 0.0917(2) 0.072(5) Uani 1 1 d .
O67 O -0.0545(5) 0.6777(5) 0.06285(19) 0.057(3) Uani 1 1 d .
O68 O 0.0496(6) 0.6773(7) 0.0911(2) 0.093(6) Uani 1 1 d .
O69 O 0.0329(4) 0.7542(5) 0.03703(18) 0.050(3) Uani 1 1 d .
O70 O 0.1136(5) 0.7343(7) 0.0725(2) 0.086(5) Uani 1 1 d .
O71 O -0.0796(5) 0.7458(5) 0.1595(2) 0.058(4) Uani 1 1 d .
O72 O 0.0298(5) 0.7236(5) 0.1606(2) 0.071(4) Uani 1 1 d .
O73 O -0.0027(5) 0.8516(5) 0.1749(2) 0.062(4) Uani 1 1 d .
O74 O 0.0871(5) 0.8022(6) 0.1719(3) 0.076(5) Uani 1 1 d .
S11 S 0.09991(19) 0.34449(19) 0.11759(7) 0.0587(13) Uani 1 1 d .
S12 S 0.2117(2) 0.6326(2) 0.03976(7) 0.0610(14) Uani 1 1 d .
S13 S 0.04638(19) 0.4881(2) 0.08837(8) 0.0610(13) Uani 1 1 d .
S14 S 0.1009(2) 0.7016(2) 0.08831(8) 0.0629(14) Uani 1 1 d .
S15 S 0.07997(19) 0.7555(2) 0.16608(8) 0.0584(13) Uani 1 1 d .
O75 O 0.0917(11) 0.3824(8) 0.1213(3) 0.133(9) Uani 1 1 d .
O76 O 0.1465(9) 0.3588(9) 0.1213(3) 0.127(8) Uani 1 1 d U
O77 O 0.1858(10) 0.6235(8) 0.0561(3) 0.134(9) Uani 1 1 d .
O78 O 0.2592(9) 0.6453(9) 0.0433(4) 0.132(8) Uani 1 1 d U
O79 O 0.0543(11) 0.4660(10) 0.1038(2) 0.134(9) Uani 1 1 d .
O80 O 0.0825(10) 0.5358(10) 0.0855(4) 0.143(9) Uani 1 1 d U
O81 O 0.1276(8) 0.7270(8) 0.1040(3) 0.118(7) Uani 1 1 d U
O82 O 0.1123(10) 0.6658(9) 0.0839(4) 0.133(8) Uani 1 1 d U
O83 O 0.1099(8) 0.7624(10) 0.1502(4) 0.140(10) Uani 1 1 d .
O84 O 0.0894(10) 0.7326(9) 0.1811(4) 0.141(10) Uani 1 1 d .
O85 O 0.3333 0.6667 0.0113(10) 0.22(3) Uiso 1 3 d S
O86 O -0.243(2) 0.372(2) 0.1412(8) 0.34(3) Uiso 1 1 d .
O87 O 0.186(2) 0.785(2) -0.0330(7) 0.29(2) Uiso 1 1 d .
O88 O 0.200(4) 0.778(4) 0.1464(15) 0.31(5) Uiso 0.50 1 d P
O89 O -0.163(2) 0.606(2) 0.0803(8) 0.17(2) Uiso 0.50 1 d P
O90 O -0.0922(14) 0.8314(13) 0.1476(5) 0.202(14) Uiso 1 1 d .
O91 O -0.083(2) 0.268(2) 0.0630(7) 0.30(3) Uiso 1 1 d .
O92 O -0.1764(13) 0.6539(12) 0.1442(4) 0.172(11) Uiso 1 1 d .
O101 O 0.095(2) 0.809(2) 0.1114(8) 0.31(3) Uiso 1 1 d .
O100 O 0.0741(19) 0.5931(19) 0.0496(7) 0.27(2) Uiso 1 1 d .
O102 O -0.013(2) 0.359(2) 0.1141(8) 0.32(3) Uiso 1 1 d .
O103 O -0.022(3) 0.310(3) -0.0014(10) 0.19(3) Uiso 0.50 1 d P
O104 O -0.173(3) 0.320(3) 0.1008(9) 0.18(2) Uiso 0.50 1 d P
O105 O -0.0488(18) 0.3333(18) 0.0019(7) 0.127(15) Uiso 0.50 1 d P
O106 O 0.102(3) 0.454(3) -0.0374(9) 0.19(3) Uiso 0.50 1 d P
O107 O -0.087(3) 0.825(3) 0.2119(10) 0.20(3) Uiso 0.50 1 d P
O108 O 0.2678(17) 0.5659(17) -0.0375(6) 0.114(14) Uiso 0.50 1 d P
O109 O 0.078(4) 0.581(4) 0.1196(15) 0.29(5) Uiso 0.50 1 d P
O110 O -0.232(3) 0.530(3) 0.1422(10) 0.20(3) Uiso 0.50 1 d P
O111 O 0.013(2) 0.216(2) 0.0293(9) 0.17(2) Uiso 0.50 1 d P
O112 O 0.188(3) 0.537(3) -0.0519(10) 0.20(3) Uiso 0.50 1 d P
O113 O 0.076(2) 0.796(3) -0.0027(9) 0.18(2) Uiso 0.50 1 d P
O114 O 0.063(3) 0.536(3) 0.1415(11) 0.21(3) Uiso 0.50 1 d P
O115 O -0.060(3) 0.203(3) 0.0382(11) 0.21(3) Uiso 0.50 1 d P
O116 O -0.032(4) 0.483(5) 0.0122(15) 0.33(6) Uiso 0.50 1 d P
O117 O 0.067(2) 0.348(2) -0.0238(8) 0.16(2) Uiso 0.50 1 d P
O118 O -0.269(4) 0.452(3) 0.1354(12) 0.24(4) Uiso 0.50 1 d P
O119 O 0.060(2) 0.930(2) 0.1280(8) 0.16(2) Uiso 0.50 1 d P
O120 O -0.107(6) 0.724(6) 0.201(2) 0.40(8) Uiso 0.50 1 d P
O121 O 0.209(3) 0.838(3) 0.1747(13) 0.24(4) Uiso 0.50 1 d P
O122 O 0.125(3) 0.836(3) 0.1310(11) 0.22(3) Uiso 0.50 1 d P
O123 O 0.323(2) 0.697(2) 0.0180(8) 0.106(19) Uiso 0.33 1 d P
O124 O -0.152(2) 0.242(2) 0.0932(9) 0.18(3) Uiso 0.50 1 d P

loop_
_atom_site_aniso_label
_atom_site_aniso_U_11
_atom_site_aniso_U_22
_atom_site_aniso_U_33
_atom_site_aniso_U_23
_atom_site_aniso_U_13
_atom_site_aniso_U_12
W1 0.0406(7) 0.0453(8) 0.0457(8) -0.0011(6) -0.0019(6) 0.0238(6)
W2 0.0415(4) 0.0480(4) 0.0542(4) 0.0043(3) 0.0003(3) 0.0241(4)
W3 0.0457(4) 0.0517(5) 0.0501(4) 0.0031(3) 0.0010(3) 0.0278(4)
W4 0.0399(4) 0.0476(4) 0.0503(4) 0.0048(3) -0.0010(3) 0.0237(3)
W5 0.0456(7) 0.0475(9) 0.0531(9) 0.0027(8) 0.0021(6) 0.0272(7)
W6 0.0387(6) 0.0444(7) 0.0576(12) -0.0055(6) -0.0018(5) 0.0181(4)
W7 0.0490(11) 0.0411(5) 0.0467(5) 0.0014(3) 0.0030(4) 0.0221(6)
W8 0.0428(6) 0.0396(5) 0.0491(5) 0.0014(3) 0.0068(4) 0.0232(5)
W9 0.0576(11) 0.0447(5) 0.0472(5) 0.0033(4) 0.0052(5) 0.0287(6)
W10 0.0494(9) 0.0407(5) 0.0493(5) 0.0009(3) 0.0016(4) 0.0262(4)
W11 0.0423(10) 0.0392(7) 0.0448(7) 0.0004(5) 0.0044(6) 0.0212(6)
W12 0.0396(5) 0.0479(8) 0.0464(5) 0.0050(4) -0.0019(3) 0.0162(4)
Mo1 0.0406(8) 0.0358(8) 0.0463(8) -0.0038(6) -0.0037(7) 0.0156(7)
Mo2 0.0434(9) 0.0369(8) 0.0439(8) -0.0049(6) -0.0044(7) 0.0168(7)
Mo3 0.0445(9) 0.0450(9) 0.0394(7) -0.0002(7) -0.0056(6) 0.0231(7)
Mo4 0.0426(9) 0.0432(9) 0.0433(8) 0.0002(7) -0.0053(7) 0.0198(7)
Mo5 0.0354(8) 0.0464(9) 0.0449(8) -0.0067(7) -0.0073(6) 0.0204(7)
Mo6 0.0397(9) 0.0452(9) 0.0449(8) -0.0046(7) -0.0039(7) 0.0216(7)
Mo7 0.0373(8) 0.0485(9) 0.0479(8) 0.0060(7) -0.0041(7) 0.0203(7)
Mo8 0.0350(8) 0.0485(9) 0.0482(9) 0.0064(7) -0.0033(7) 0.0188(7)
Mo9 0.0325(8) 0.0386(8) 0.0547(9) -0.0007(7) 0.0003(6) 0.0202(7)
Mo10 0.0339(8) 0.0397(8) 0.0528(9) -0.0006(7) 0.0000(7) 0.0202(7)
O1 0.049(8) 0.043(7) 0.081(9) 0.012(7) 0.005(7) 0.026(6)
O2 0.034(7) 0.064(9) 0.085(10) 0.022(8) 0.018(7) 0.025(7)
O3 0.047(8) 0.068(10) 0.075(9) 0.003(7) 0.002(7) 0.036(8)
O4 0.050(8) 0.067(9) 0.059(8) 0.022(7) 0.010(6) 0.045(7)
O5 0.037(7) 0.079(10) 0.085(10) 0.029(8) 0.017(7) 0.038(7)
O6 0.052(8) 0.046(8) 0.080(9) 0.024(7) 0.014(7) 0.030(7)
O7 0.061(9) 0.051(8) 0.066(9) 0.010(7) 0.011(7) 0.026(7)
O8 0.064(9) 0.057(8) 0.066(8) 0.015(7) 0.008(7) 0.041(8)
O9 0.085(11) 0.050(9) 0.081(10) -0.005(7) -0.031(9) 0.034(8)
O10 0.053(8) 0.054(8) 0.085(10) 0.015(7) 0.003(7) 0.036(7)
O11 0.068(9) 0.063(9) 0.055(8) -0.013(7) -0.012(7) 0.034(8)
O12 0.070(10) 0.068(9) 0.059(8) 0.012(7) 0.007(7) 0.050(8)
O13 0.044(7) 0.061(8) 0.065(8) 0.009(7) 0.004(6) 0.038(7)
O14 0.052(9) 0.083(11) 0.074(10) -0.005(8) -0.016(7) 0.034(8)
O15 0.070(9) 0.062(9) 0.043(7) -0.014(6) -0.009(6) 0.036(8)
O16 0.056(8) 0.056(8) 0.042(7) 0.013(6) 0.004(6) 0.033(7)
O17 0.052(8) 0.062(9) 0.062(8) 0.007(7) 0.011(7) 0.027(7)
O18 0.067(10) 0.077(11) 0.043(7) -0.005(7) -0.001(7) 0.015(8)
O19 0.046(8) 0.082(10) 0.048(7) 0.008(7) -0.010(6) 0.026(7)
O20 0.061(9) 0.079(10) 0.066(9) 0.006(8) 0.008(7) 0.046(9)
O21 0.058(9) 0.065(9) 0.053(8) 0.029(7) 0.024(6) 0.034(7)
O22 0.056(9) 0.085(11) 0.063(9) 0.002(8) 0.013(7) 0.033(8)
O23 0.065(9) 0.057(9) 0.065(8) -0.010(7) -0.007(7) 0.039(8)
O24 0.088(12) 0.098(12) 0.057(9) 0.003(8) 0.001(8) 0.064(11)
O25 0.053(9) 0.047(8) 0.097(11) -0.006(8) 0.013(8) 0.020(7)
O26 0.037(7) 0.059(9) 0.070(9) -0.006(7) 0.007(6) 0.018(7)
O27 0.059(9) 0.077(10) 0.065(9) 0.003(8) -0.003(7) 0.039(8)
O28 0.079(10) 0.045(7) 0.054(8) 0.009(6) 0.019(7) 0.040(7)
O29 0.094(11) 0.048(8) 0.041(7) -0.006(6) 0.013(7) 0.039(8)
O30 0.064(10) 0.069(10) 0.063(9) 0.013(7) 0.012(7) 0.028(8)
O31 0.080(10) 0.045(8) 0.047(7) -0.004(6) 0.005(7) 0.016(7)
O32 0.080(10) 0.035(7) 0.068(9) 0.012(6) -0.003(8) 0.024(7)
O33 0.048(8) 0.061(9) 0.063(8) -0.013(7) -0.007(6) 0.024(7)
O34 0.071(9) 0.042(7) 0.058(8) 0.004(6) 0.010(7) 0.028(7)
O35 0.056(8) 0.044(8) 0.075(9) -0.007(6) 0.007(7) 0.030(7)
O36 0.068(10) 0.067(9) 0.062(9) 0.012(7) 0.003(7) 0.043(8)
O37 0.070(9) 0.050(8) 0.038(6) 0.011(5) 0.021(6) 0.035(7)
O38 0.080(10) 0.024(6) 0.051(7) 0.004(5) 0.022(7) 0.020(6)
O39 0.052(8) 0.071(10) 0.064(9) 0.015(7) 0.018(7) 0.034(8)
O40 0.071(9) 0.038(7) 0.073(9) -0.007(6) 0.005(7) 0.029(7)
O41 0.069(9) 0.037(7) 0.053(7) -0.016(6) 0.001(6) 0.025(7)
O42 0.069(10) 0.053(9) 0.067(9) 0.000(7) 0.005(7) 0.031(8)
O43 0.074(11) 0.044(8) 0.113(13) -0.004(8) -0.009(9) 0.039(8)
O44 0.045(8) 0.065(9) 0.069(9) -0.001(7) -0.007(7) 0.029(7)
O45 0.077(10) 0.049(8) 0.049(7) 0.000(6) 0.008(7) 0.035(7)
O46 0.075(10) 0.044(8) 0.059(8) -0.017(6) -0.014(7) 0.029(7)
O47 0.066(10) 0.064(10) 0.072(9) -0.021(8) 0.006(8) 0.033(8)
O48 0.051(8) 0.068(9) 0.054(7) 0.002(7) -0.003(6) 0.037(7)
O49 0.065(9) 0.050(8) 0.055(8) 0.012(6) 0.015(7) 0.035(7)
O50 0.090(10) 0.034(6) 0.030(6) 0.011(5) 0.024(6) 0.036(7)
O51 0.051(8) 0.050(8) 0.042(7) 0.013(6) 0.002(6) 0.008(6)
O52 0.043(8) 0.064(9) 0.090(11) 0.030(8) 0.002(7) 0.026(7)
O53 0.039(7) 0.060(9) 0.069(9) 0.011(7) 0.009(6) 0.013(7)
O54 0.062(9) 0.040(8) 0.095(11) 0.008(7) 0.001(8) 0.025(7)
O55 0.053(8) 0.035(7) 0.078(10) -0.003(7) -0.002(7) 0.000(6)
O56 0.068(10) 0.064(10) 0.050(8) -0.007(7) -0.006(7) 0.001(8)
O57 0.066(9) 0.046(8) 0.059(8) -0.011(6) -0.004(7) 0.013(7)
O58 0.106(13) 0.051(9) 0.037(7) 0.003(6) 0.002(8) 0.012(9)
O59 0.080(11) 0.071(10) 0.043(7) -0.003(7) -0.015(7) 0.034(9)
O60 0.119(14) 0.072(11) 0.067(10) -0.016(8) -0.055(10) 0.049(11)
O61 0.073(10) 0.041(8) 0.077(10) 0.007(7) -0.031(8) 0.016(7)
O62 0.110(13) 0.054(9) 0.051(8) -0.015(7) -0.017(8) 0.046(9)
O63 0.039(7) 0.063(9) 0.072(9) -0.016(7) -0.015(6) 0.020(7)
O64 0.053(9) 0.139(16) 0.071(10) -0.052(10) -0.025(8) 0.058(10)
O65 0.054(8) 0.089(11) 0.036(6) -0.015(7) -0.009(6) 0.033(8)
O66 0.050(9) 0.097(12) 0.063(9) -0.038(8) -0.022(7) 0.032(8)
O67 0.045(8) 0.067(9) 0.063(8) 0.008(7) -0.008(6) 0.031(7)
O68 0.070(11) 0.133(16) 0.070(10) 0.040(10) -0.014(8) 0.045(11)
O69 0.032(7) 0.051(8) 0.063(8) 0.005(6) 0.002(6) 0.018(6)
O70 0.036(8) 0.118(14) 0.085(11) 0.018(10) -0.014(7) 0.023(9)
O71 0.046(8) 0.054(8) 0.083(10) -0.007(7) -0.008(7) 0.030(7)
O72 0.056(9) 0.055(9) 0.117(13) -0.012(8) -0.014(9) 0.038(8)
O73 0.041(8) 0.074(10) 0.082(10) -0.010(8) -0.010(7) 0.037(7)
O74 0.036(8) 0.064(10) 0.126(14) -0.020(9) -0.019(8) 0.024(7)
S11 0.053(3) 0.048(3) 0.063(3) -0.011(2) -0.005(2) 0.016(2)
S12 0.065(3) 0.066(3) 0.050(3) -0.002(3) -0.010(3) 0.031(3)
S13 0.047(3) 0.064(3) 0.063(3) -0.010(3) -0.015(2) 0.021(3)
S14 0.055(3) 0.074(4) 0.065(3) 0.004(3) -0.015(3) 0.036(3)
S15 0.047(3) 0.065(3) 0.074(3) -0.006(3) -0.007(2) 0.037(3)
O75 0.22(3) 0.098(16) 0.115(17) 0.006(13) 0.028(17) 0.106(19)
O76 0.111(11) 0.135(11) 0.120(11) 0.013(8) -0.006(8) 0.051(8)
O77 0.18(2) 0.118(18) 0.109(16) 0.013(13) 0.078(17) 0.080(18)
O78 0.124(11) 0.130(11) 0.152(12) -0.007(8) -0.021(8) 0.072(9)
O79 0.21(3) 0.20(3) 0.051(10) 0.003(13) 0.003(13) 0.15(2)
O80 0.132(12) 0.142(12) 0.157(12) -0.013(9) 0.015(8) 0.071(9)
O81 0.112(10) 0.120(10) 0.099(10) -0.009(8) -0.009(8) 0.041(8)
O82 0.137(11) 0.126(11) 0.156(12) 0.008(8) 0.010(8) 0.081(9)
O83 0.106(17) 0.15(2) 0.14(2) -0.042(17) 0.032(15) 0.041(16)
O84 0.18(2) 0.116(18) 0.15(2) -0.010(15) -0.082(19) 0.085(18)

loop_
_atom_type_symbol
_atom_type_description
_atom_type_scat_dispersion_real
_atom_type_scat_dispersion_imag
_atom_type_scat_source
H H 0.0000 0.0000 'International Tables Vol C Tables 4.2.6.8 and 6.1.1.4'
O O 0.0106 0.0060 'International Tables Vol C Tables 4.2.6.8 and 6.1.1.4'
S S 0.1246 0.1234 'International Tables Vol C Tables 4.2.6.8 and 6.1.1.4'
Mo Mo -1.6832 0.6857 'International Tables Vol C Tables 4.2.6.8 and 6.1.1.4'
W W -0.8490 6.8722 'International Tables Vol C Tables 4.2.6.8 and 6.1.1.4'
C C 0.0033 0.0016 'International Tables Vol C Tables 4.2.6.8 and 6.1.1.4'
N N 0.0061 0.0033 'International Tables Vol C Tables 4.2.6.8 and 6.1.1.4'
Na Na 0.0362 0.0249 'International Tables Vol C Tables 4.2.6.8 and 6.1.1.4'

loop_
_geom_angle_atom_site_label_1
_geom_angle_atom_site_label_2
_geom_angle_atom_site_label_3
_geom_angle
_geom_angle_site_symmetry_1
_geom_angle_site_symmetry_3
W1A W1 O7 177.3(6) . .
W1A W1 O5 80.1(5) . .
O7 W1 O5 102.1(7) . .
W1A W1 O1 78.0(4) . .
O7 W1 O1 101.3(7) . .
O5 W1 O1 70.3(5) . .
W1A W1 O3 79.1(5) . .
O7 W1 O3 103.0(7) . .
O5 W1 O3 70.7(5) . .
O1 W1 O3 137.3(5) . .
W1A W1 O2 76.5(5) . .
O7 W1 O2 100.8(7) . .
O5 W1 O2 136.8(6) . .
O1 W1 O2 69.6(5) . .
O3 W1 O2 137.3(6) . .
W1A W1 O6 77.0(4) . .
O7 W1 O6 102.0(7) . .
O5 W1 O6 137.8(5) . .
O1 W1 O6 136.4(5) . .
O3 W1 O6 70.5(5) . .
O2 W1 O6 70.1(5) . .
W1A W1 O4 1.5(3) . .
O7 W1 O4 178.0(6) . .
O5 W1 O4 78.7(5) . .
O1 W1 O4 77.2(5) . .
O3 W1 O4 79.0(5) . .
O2 W1 O4 77.5(5) . .
O6 W1 O4 78.4(5) . .
W1 W1A O4 177.6(5) . .
W1 W1A O2 76.3(5) . .
O4 W1A O2 105.2(7) . .
W1 W1A O1 74.8(4) . .
O4 W1A O1 103.9(6) . .
O2 W1A O1 69.1(5) . .
W1 W1A O5 72.7(5) . .
O4 W1A O5 105.0(6) . .
O2 W1A O5 132.3(6) . .
O1 W1A O5 68.5(5) . .
W1 W1A O6 76.1(4) . .
O4 W1A O6 106.1(6) . .
O2 W1A O6 69.9(5) . .
O1 W1A O6 134.0(5) . .
O5 W1A O6 132.9(6) . .
W1 W1A O3 73.9(4) . .
O4 W1A O3 105.9(6) . .
O2 W1A O3 134.0(5) . .
O1 W1A O3 132.5(5) . .
O5 W1A O3 68.6(5) . .
O6 W1A O3 69.5(5) . .
W1 W1A O7 1.7(3) . .
O4 W1A O7 178.2(6) . .
O2 W1A O7 74.6(6) . .
O1 W1A O7 74.4(5) . .
O5 W1A O7 74.1(6) . .
O6 W1A O7 75.6(5) . .
O3 W1A O7 75.2(5) . .
W1 W1A W5A 85.0(8) . .
O4 W1A W5A 93.4(10) . .
O2 W1A W5A 161.2(9) . .
O1 W1A W5A 104.8(5) . .
O5 W1A W5A 36.5(5) . .
O6 W1A W5A 107.3(6) . .
O3 W1A W5A 37.9(6) . .
O7 W1A W5A 86.6(9) . .
O9 W2 O8 101.2(7) . .
O9 W2 O10 100.9(7) . .
O8 W2 O10 105.1(6) . .
O9 W2 O3 96.0(7) . .
O8 W2 O3 154.5(6) . .
O10 W2 O3 89.8(6) . .
O9 W2 O6 96.3(7) . .
O8 W2 O6 89.2(6) . .
O10 W2 O6 154.8(6) . .
O3 W2 O6 70.1(5) . .
O9 W2 O11 173.9(7) . .
O8 W2 O11 82.5(6) . .
O10 W2 O11 82.6(6) . .
O3 W2 O11 79.0(6) . .
O6 W2 O11 78.8(6) . .
O14 W3 O13 101.2(7) . .
O14 W3 O12 102.6(7) . .
O13 W3 O12 105.5(6) . .
O14 W3 O2 96.8(7) . .
O13 W3 O2 152.9(6) . .
O12 W3 O2 90.0(6) . .
O14 W3 O1 95.6(7) . .
O13 W3 O1 89.5(5) . .
O12 W3 O1 153.4(6) . .
O2 W3 O1 68.6(5) . .
O14 W3 O15 174.0(7) . .
O13 W3 O15 80.7(6) . .
O12 W3 O15 82.2(6) . .
O2 W3 O15 79.5(6) . .
O1 W3 O15 78.7(5) . .
O18 W4 O16 102.6(7) . .
O18 W4 O17 102.4(7) . .
O16 W4 O17 104.3(6) . .
O18 W4 O6 95.7(7) . .
O16 W4 O6 89.0(5) . .
O17 W4 O6 154.4(6) . .
O18 W4 O2 96.1(7) . .
O16 W4 O2 153.0(6) . .
O17 W4 O2 90.4(6) . .
O6 W4 O2 69.6(5) . .
O18 W4 O19 174.0(7) . .
O16 W4 O19 80.6(6) . .
O17 W4 O19 81.5(6) . .
O6 W4 O19 79.2(6) . .
O2 W4 O19 79.3(6) . .
W5A W5 O22 168.3(19) . .
W5A W5 O20 87.7(18) . .
O22 W5 O20 102.3(7) . .
W5A W5 O21 81.1(18) . .
O22 W5 O21 101.7(7) . .
O20 W5 O21 105.7(6) . .
W5A W5 O3 78.2(18) . .
O22 W5 O3 95.9(7) . .
O20 W5 O3 88.5(6) . .
O21 W5 O3 154.3(6) . .
W5A W5 O5 72.8(18) . .
O22 W5 O5 95.8(7) . .
O20 W5 O5 152.4(6) . .
O21 W5 O5 90.6(5) . .
O3 W5 O5 68.9(5) . .
W5A W5 O23 6.6(19) . .
O22 W5 O23 173.8(7) . .
O20 W5 O23 81.2(6) . .
O21 W5 O23 82.1(6) . .
O3 W5 O23 79.0(5) . .
O5 W5 O23 79.2(6) . .
W5 W5A O23 171(3) . .
W5 W5A O21 80(2) . .
O23 W5A O21 101.5(17) . .
W5 W5A O20 73(2) . .
O23 W5A O20 97.9(15) . .
O21 W5A O20 102.3(14) . .
W5 W5A O5 90(2) . .
O23 W5A O5 98.7(19) . .
O21 W5A O5 93.4(10) . .
O20 W5A O5 154(2) . .
W5 W5A O3 85(2) . .
O23 W5A O3 96.3(17) . .
O21 W5A O3 158(2) . .
O20 W5A O3 87.4(10) . .
O5 W5A O3 71.4(8) . .
W5 W5A O22 8.6(14) . .
O23 W5A O22 176.5(12) . .
O21 W5A O22 82.0(17) . .
O20 W5A O22 80.7(17) . .
O5 W5A O22 81.6(14) . .
O3 W5A O22 80.4(14) . .
W5 W5A W1A 103(2) . .
O23 W5A W1A 83.0(13) . .
O21 W5A W1A 131.1(9) . .
O20 W5A W1A 125.6(9) . .
O5 W5A W1A 38.5(6) . .
O3 W5A W1A 39.1(6) . .
O22 W5A W1A 95.2(9) . .
W6A W6 O24 174.3(19) . .
W6A W6 O26 80.9(18) . .
O24 W6 O26 102.4(7) . .
W6A W6 O25 80.9(18) . .
O24 W6 O25 102.5(8) . .
O26 W6 O25 105.2(6) . .
W6A W6 O1 79.5(17) . 3_565
O24 W6 O1 95.8(7) . 3_565
O26 W6 O1 152.5(6) . 3_565
O25 W6 O1 90.6(6) . 3_565
W6A W6 O5 80.4(17) . 3_565
O24 W6 O5 95.0(7) . 3_565
O26 W6 O5 89.3(6) . 3_565
O25 W6 O5 154.1(7) . 3_565
O1 W6 O5 68.5(5) 3_565 3_565
W6A W6 O27 1(2) . .
O24 W6 O27 173.4(7) . .
O26 W6 O27 81.3(6) . .
O25 W6 O27 81.5(7) . .
O1 W6 O27 78.8(6) 3_565 .
O5 W6 O27 79.6(6) 3_565 .
W6 W6A O27 179(3) . .
W6 W6A O26 81(2) . .
O27 W6A O26 100.0(15) . .
W6 W6A O25 81(2) . .
O27 W6A O25 100.2(16) . .
O26 W6A O25 105.1(12) . .
W6 W6A O1 84.2(19) . 3_565
O27 W6A O1 95.0(15) . 3_565
O26 W6A O1 155.4(18) . 3_565
O25 W6A O1 91.3(9) . 3_565
W6 W6A O5 83(2) . 3_565
O27 W6A O5 95.5(14) . 3_565
O26 W6A O5 89.7(10) . 3_565
O25 W6A O5 156.1(17) . 3_565
O1 W6A O5 69.3(7) 3_565 3_565
W6 W6A O24 4.3(14) . .
O27 W6A O24 174.6(12) . .
O26 W6A O24 83.1(16) . .
O25 W6A O24 83.3(15) . .
O1 W6A O24 80.7(12) 3_565 .
O5 W6A O24 79.9(13) 3_565 .
W7A W7 O30 175.2(16) . .
W7A W7 O32 78.3(14) . .
O30 W7 O32 101.2(7) . .
W7A W7 O31 83.2(15) . .
O30 W7 O31 101.5(7) . .
O32 W7 O31 105.1(6) . .
W7A W7 O29 81.5(14) . .
O30 W7 O29 97.5(7) . .
O32 W7 O29 153.1(6) . .
O31 W7 O29 89.9(6) . .
W7A W7 O28 79.0(15) . .
O30 W7 O28 96.3(6) . .
O32 W7 O28 89.6(5) . .
O31 W7 O28 154.1(6) . .
O29 W7 O28 69.1(5) . .
W7A W7 O33 3.6(14) . .
O30 W7 O33 174.5(6) . .
O32 W7 O33 81.9(6) . .
O31 W7 O33 82.0(6) . .
O29 W7 O33 78.1(6) . .
O28 W7 O33 79.1(6) . .
W7 W7A O33 175(2) . .
W7 W7A O32 79.1(18) . .
O33 W7A O32 106.0(16) . .
W7 W7A O31 75.1(18) . .
O33 W7A O31 103.1(14) . .
O32 W7A O31 103.2(12) . .
W7 W7A O28 81.5(17) . .
O33 W7A O28 98.5(14) . .
O32 W7A O28 90.3(9) . .
O31 W7A O28 150.1(19) . .
W7 W7A O29 79.0(17) . .
O33 W7A O29 96.2(13) . .
O32 W7A O29 151.8(19) . .
O31 W7A O29 88.1(10) . .
O28 W7A O29 69.1(8) . .
W7 W7A O30 3.4(11) . .
O33 W7A O30 174.3(12) . .
O32 W7A O30 78.7(14) . .
O31 W7A O30 78.5(13) . .
O28 W7A O30 78.2(12) . .
O29 W7A O30 78.3(12) . .
W8A W8 O36 168.8(19) . .
W8A W8 O34 82(2) . .
O36 W8 O34 102.4(7) . .
W8A W8 O35 88.0(19) . .
O36 W8 O35 100.1(7) . .
O34 W8 O35 106.7(6) . .
W8A W8 O38 75.7(19) . .
O36 W8 O38 96.7(7) . .
O34 W8 O38 153.0(6) . .
O35 W8 O38 88.4(5) . .
W8A W8 O37 72.7(18) . .
O36 W8 O37 97.1(6) . .
O34 W8 O37 88.7(6) . .
O35 W8 O37 153.7(5) . .
O38 W8 O37 69.9(5) . .
W8A W8 O39 6.6(18) . .
O36 W8 O39 175.1(6) . .
O34 W8 O39 80.8(6) . .
O35 W8 O39 82.4(6) . .
O38 W8 O39 79.1(6) . .
O37 W8 O39 79.1(5) . .
W8 W8A O39 171(2) . .
W8 W8A O34 79(2) . .
O39 W8A O34 98.2(11) . .
W8 W8A O35 74.4(19) . .
O39 W8A O35 98.2(10) . .
O34 W8A O35 103.3(10) . .
W8 W8A O37 91.5(19) . .
O39 W8A O37 96.8(10) . .
O34 W8A O37 91.3(10) . .
O35 W8A O37 157.3(12) . .
W8 W8A O38 88(2) . .
O39 W8A O38 95.9(11) . .
O34 W8A O38 160.1(12) . .
O35 W8A O38 88.4(9) . .
O37 W8A O38 73.1(8) . .
W8 W8A O36 8.4(14) . .
O39 W8A O36 178.3(13) . .
O34 W8A O36 83.3(9) . .
O35 W8A O36 80.6(9) . .
O37 W8A O36 83.9(8) . .
O38 W8A O36 82.8(9) . .
W8 W8A W11A 104.8(19) . .
O39 W8A W11A 83.2(8) . .
O34 W8A W11A 128.9(9) . .
O35 W8A W11A 127.3(9) . .
O37 W8A W11A 38.6(5) . .
O38 W8A W11A 39.5(5) . .
O36 W8A W11A 96.6(7) . .
W9A W9 O43 176(2) . .
W9A W9 O40 80(2) . .
O43 W9 O40 101.6(7) . .
W9A W9 O42 83(2) . .
O43 W9 O42 100.0(7) . .
O40 W9 O42 105.7(6) . .
W9A W9 O41 80(2) . .
O43 W9 O41 95.7(7) . .
O40 W9 O41 89.6(6) . .
O42 W9 O41 155.2(6) . .
W9A W9 O28 83(2) . .
O43 W9 O28 95.1(7) . .
O40 W9 O28 154.5(6) . .
O42 W9 O28 90.1(6) . .
O41 W9 O28 69.4(5) . .
W9A W9 O44 3(2) . .
O43 W9 O44 174.2(7) . .
O40 W9 O44 82.2(6) . .
O42 W9 O44 83.2(6) . .
O41 W9 O44 79.7(5) . .
O28 W9 O44 79.9(6) . .
W9 W9A O44 176(3) . .
W9 W9A O40 77(3) . .
O44 W9A O40 107(2) . .
W9 W9A O42 73(2) . .
O44 W9A O42 107(2) . .
O40 W9A O42 102.2(16) . .
W9 W9A O41 79(2) . .
O44 W9A O41 100.2(18) . .
O40 W9A O41 88.8(14) . .
O42 W9A O41 146(3) . .
W9 W9A O28 77(2) . .
O44 W9A O28 99.2(18) . .
O40 W9A O28 148(3) . .
O42 W9A O28 87.1(13) . .
O41 W9A O28 68.4(10) . .
W9 W9A O43 2.8(15) . .
O44 W9A O43 174.1(17) . .
O40 W9A O43 77.3(18) . .
O42 W9A O43 75.5(17) . .
O41 W9A O43 76.0(16) . .
O28 W9A O43 75.3(15) . .
W10A W10 O47 162(2) . .
W10A W10 O46 85(2) . .
O47 W10 O46 103.6(7) . .
W10A W10 O45 91(2) . .
O47 W10 O45 101.1(7) . .
O46 W10 O45 105.2(6) . .
W10A W10 O37 73(2) . .
O47 W10 O37 94.4(7) . .
O46 W10 O37 153.8(6) . .
O45 W10 O37 89.5(5) . .
W10A W10 O41 69(2) . .
O47 W10 O41 95.7(6) . .
O46 W10 O41 89.7(6) . .
O45 W10 O41 154.1(6) . .
O37 W10 O41 69.5(5) . .
W10A W10 O48 11(2) . .
O47 W10 O48 172.3(7) . .
O46 W10 O48 82.4(6) . .
O45 W10 O48 81.7(6) . .
O37 W10 O48 78.4(5) . .
O41 W10 O48 79.4(5) . .
W10 W10A O48 164(3) . .
W10 W10A O46 74(2) . .
O48 W10A O46 102.3(19) . .
W10 W10A O41 92(3) . .
O48 W10A O41 103(3) . .
O46 W10A O41 92.2(12) . .
W10 W10A O37 87(3) . .
O48 W10A O37 100(2) . .
O46 W10A O37 156(3) . .
O41 W10A O37 74.2(10) . .
W10 W10A O45 68(3) . .
O48 W10A O45 98.0(15) . .
O46 W10A O45 97.3(18) . .
O41 W10A O45 154(3) . .
O37 W10A O45 88.1(13) . .
W10 W10A O47 12.5(16) . .
O48 W10A O47 175.0(17) . .
O46 W10A O47 80.0(19) . .
O41 W10A O47 80.7(15) . .
O37 W10A O47 78.7(16) . .
O45 W10A O47 77.2(19) . .
W10 W10A W11A 107(2) . .
O48 W10A W11A 87.3(18) . .
O46 W10A W11A 133.1(12) . .
O41 W10A W11A 41.3(8) . .
O37 W10A W11A 39.5(7) . .
O45 W10A W11A 127.0(11) . .
O47 W10A W11A 94.3(10) . .
W10 W10A W11 90(2) . .
O48 W10A W11 103.9(18) . .
O46 W10A W11 126.8(12) . .
O41 W10A W11 36.9(6) . .
O37 W10A W11 37.3(6) . .
O45 W10A W11 123.4(13) . .
O47 W10A W11 77.8(9) . .
W11A W10A W11 16.61(14) . .
W11A W11 O49 176.1(5) . .
W11A W11 O28 82.2(5) . .
O49 W11 O28 101.7(7) . .
W11A W11 O37 75.6(4) . .
O49 W11 O37 101.6(6) . .
O28 W11 O37 137.4(5) . .
W11A W11 O41 80.3(4) . .
O49 W11 O41 101.4(6) . .
O28 W11 O41 70.9(5) . .
O37 W11 O41 69.8(4) . .
W11A W11 O29 78.0(5) . .
O49 W11 O29 102.7(7) . .
O28 W11 O29 70.2(5) . .
O37 W11 O29 136.7(5) . .
O41 W11 O29 137.4(5) . .
W11A W11 O38 75.6(4) . .
O49 W11 O38 101.0(6) . .
O28 W11 O38 137.6(5) . .
O37 W11 O38 70.4(4) . .
O41 W11 O38 137.4(5) . .
O29 W11 O38 70.1(5) . .
W11A W11 O50 2.9(3) . .
O49 W11 O50 178.9(6) . .
O28 W11 O50 79.3(5) . .
O37 W11 O50 77.6(5) . .
O41 W11 O50 78.9(5) . .
O29 W11 O50 77.6(5) . .
O38 W11 O50 78.2(5) . .
W11A W11 W10A 74.6(10) . .
O49 W11 W10A 104.7(11) . .
O28 W11 W10A 103.5(7) . .
O37 W11 W10A 35.6(5) . .
O41 W11 W10A 34.2(5) . .
O29 W11 W10A 152.6(11) . .
O38 W11 W10A 104.7(5) . .
O50 W11 W10A 75.0(10) . .
W11 W11A O50 175.4(5) . .
W11 W11A O37 78.2(4) . .
O50 W11A O37 105.0(6) . .
W11 W11A O38 78.6(5) . .
O50 W11A O38 105.5(6) . .
O37 W11A O38 71.4(5) . .
W11 W11A O29 76.1(5) . .
O50 W11A O29 103.2(6) . .
O37 W11A O29 137.1(5) . .
O38 W11A O29 70.3(5) . .
W11 W11A O28 71.7(4) . .
O50 W11A O28 103.7(6) . .
O37 W11A O28 133.0(5) . .
O38 W11A O28 133.4(5) . .
O29 W11A O28 68.3(5) . .
W11 W11A O41 74.1(4) . .
O50 W11A O41 103.7(6) . .
O37 W11A O41 69.2(5) . .
O38 W11A O41 135.6(5) . .
O29 W11A O41 132.9(5) . .
O28 W11A O41 68.2(5) . .
W11 W11A O49 2.5(3) . .
O50 W11A O49 177.8(5) . .
O37 W11A O49 76.4(5) . .
O38 W11A O49 76.5(5) . .
O29 W11A O49 76.6(5) . .
O28 W11A O49 74.2(5) . .
O41 W11A O49 75.1(5) . .
W11 W11A W8A 90.0(4) . .
O50 W11A W8A 94.5(5) . .
O37 W11A W8A 37.9(5) . .
O38 W11A W8A 38.3(5) . .
O29 W11A W8A 108.5(5) . .
O28 W11A W8A 161.8(5) . .
O41 W11A W8A 107.1(5) . .
O49 W11A W8A 87.6(4) . .
W11 W11A W10A 88.7(10) . .
O50 W11A W10A 91.8(11) . .
O37 W11A W10A 38.1(7) . .
O38 W11A W10A 109.3(6) . .
O29 W11A W10A 164.7(10) . .
O28 W11A W10A 105.2(6) . .
O41 W11A W10A 37.1(6) . .
O49 W11A W10A 88.3(10) . .
W8A W11A W10A 73.2(6) . .
W11 W11A W12A 90.9(7) . 15
O50 W11A W12A 91.1(8) . 15
O37 W11A W12A 110.5(5) . 15
O38 W11A W12A 39.4(6) . 15
O29 W11A W12A 37.3(5) . 15
O28 W11A W12A 105.3(5) . 15
O41 W11A W12A 164.7(8) . 15
O49 W11A W12A 89.9(8) . 15
W8A W11A W12A 74.6(5) . 15
W10A W11A W12A 147.7(6) . 15
W12A W12 O52 169.7(15) . .
W12A W12 O53 89.4(15) . .
O52 W12 O53 100.6(7) . .
W12A W12 O51 79.3(15) . .
O52 W12 O51 99.8(7) . .
O53 W12 O51 106.3(6) . .
W12A W12 O38 81.4(15) . 14_455
O52 W12 O38 96.4(6) . 14_455
O53 W12 O38 89.2(6) . 14_455
O51 W12 O38 154.9(6) . 14_455
W12A W12 O29 72.2(15) . 14_455
O52 W12 O29 97.6(7) . 14_455
O53 W12 O29 154.0(6) . 14_455
O51 W12 O29 88.7(5) . 14_455
O38 W12 O29 70.2(5) 14_455 14_455
W12A W12 O54 6.6(15) . .
O52 W12 O54 174.4(7) . .
O53 W12 O54 83.1(6) . .
O51 W12 O54 83.0(6) . .
O38 W12 O54 79.4(6) 14_455 .
O29 W12 O54 77.6(6) 14_455 .
W12 W12A O54 170(2) . .
W12 W12A O51 77.7(19) . .
O54 W12A O51 107.6(17) . .
W12 W12A O53 68.4(18) . .
O54 W12A O53 102.4(13) . .
O51 W12A O53 100.5(13) . .
W12 W12A O29 87.4(17) . 14_455
O54 W12A O29 100.4(17) . 14_455
O51 W12A O29 91.5(10) . 14_455
O53 W12A O29 150(2) . 14_455
W12 W12A O38 78.3(18) . 14_455
O54 W12A O38 98.6(14) . 14_455
O51 W12A O38 151(2) . 14_455
O53 W12A O38 85.1(11) . 14_455
O29 W12A O38 71.8(8) 14_455 14_455
W12 W12A O52 7.3(11) . .
O54 W12A O52 175.1(13) . .
O51 W12A O52 77.3(14) . .
O53 W12A O52 75.5(14) . .
O29 W12A O52 80.2(12) 14_455 .
O38 W12A O52 76.9(12) 14_455 .
W12 W12A W11A 98.0(16) . 14_455
O54 W12A W11A 84.8(12) . 14_455
O51 W12A W11A 130.5(9) . 14_455
O53 W12A W11A 124.0(9) . 14_455
O29 W12A W11A 39.1(5) 14_455 14_455
O38 W12A W11A 39.3(5) 14_455 14_455
O52 W12A W11A 92.7(8) . 14_455
O55 Mo1 O1A 109.5(9) . .
O55 Mo1 O2A 108.6(10) . .
O1A Mo1 O2A 84.0(11) . .
O55 Mo1 O35 96.1(7) . 15
O1A Mo1 O35 154.1(8) . 15
O2A Mo1 O35 91.5(9) . 15
O55 Mo1 O53 96.4(7) . 2_665
O1A Mo1 O53 90.7(8) . 2_665
O2A Mo1 O53 154.8(9) . 2_665
O35 Mo1 O53 82.6(5) 15 2_665
O55 Mo1 S1 95.7(6) . .
O1A Mo1 S1 17.4(7) . .
O2A Mo1 S1 98.4(9) . .
O35 Mo1 S1 161.4(4) 15 .
O53 Mo1 S1 81.8(5) 2_665 .
O55 Mo1 O56 171.7(6) . .
O1A Mo1 O56 76.4(8) . .
O2A Mo1 O56 77.4(9) . .
O35 Mo1 O56 77.8(5) 15 .
O53 Mo1 O56 77.4(6) 2_665 .
S1 Mo1 O56 88.9(5) . .
O55 Mo1 S2 96.4(6) . .
O1A Mo1 S2 98.5(7) . .
O2A Mo1 S2 16.4(9) . .
O35 Mo1 S2 81.7(4) 15 .
O53 Mo1 S2 160.6(5) 2_665 .
S1 Mo1 S2 111.2(4) . .
O56 Mo1 S2 88.3(5) . .
O55 Mo1 Mo2 101.2(5) . .
O1A Mo1 Mo2 44.1(7) . .
O2A Mo1 Mo2 44.0(8) . .
O35 Mo1 Mo2 135.4(4) 15 .
O53 Mo1 Mo2 134.8(4) 2_665 .
S1 Mo1 Mo2 55.4(3) . .
O56 Mo1 Mo2 87.1(4) . .
S2 Mo1 Mo2 55.8(2) . .
O57 Mo2 O2A 108.2(10) . .
O57 Mo2 O1A 108.7(9) . .
O2A Mo2 O1A 87.2(11) . .
O57 Mo2 O10 97.1(7) . .
O2A Mo2 O10 88.6(9) . .
O1A Mo2 O10 153.9(8) . .
O57 Mo2 O20 97.9(7) . .
O2A Mo2 O20 153.3(10) . .
O1A Mo2 O20 89.7(8) . .
O10 Mo2 O20 82.6(5) . .
O57 Mo2 O58 173.3(6) . .
O2A Mo2 O58 76.2(10) . .
O1A Mo2 O58 76.3(8) . .
O10 Mo2 O58 77.7(6) . .
O20 Mo2 O58 77.4(6) . .
O57 Mo2 S1 94.9(6) . .
O2A Mo2 S1 100.7(9) . .
O1A Mo2 S1 16.7(7) . .
O10 Mo2 S1 161.7(5) . .
O20 Mo2 S1 82.1(5) . .
O58 Mo2 S1 89.2(5) . .
O57 Mo2 S2 96.1(6) . .
O2A Mo2 S2 14.5(9) . .
O1A Mo2 S2 98.9(7) . .
O10 Mo2 S2 81.9(5) . .
O20 Mo2 S2 160.3(5) . .
O58 Mo2 S2 87.4(5) . .
S1 Mo2 S2 110.5(4) . .
O57 Mo2 Mo1 100.2(5) . .
O2A Mo2 Mo1 46.5(8) . .
O1A Mo2 Mo1 45.0(7) . .
O10 Mo2 Mo1 135.0(4) . .
O20 Mo2 Mo1 134.6(4) . .
O58 Mo2 Mo1 86.5(3) . .
S1 Mo2 Mo1 55.2(3) . .
S2 Mo2 Mo1 55.3(2) . .
O59 Mo3 O4A 108.5(9) . .
O59 Mo3 O3A 109.5(11) . .
O4A Mo3 O3A 85.2(13) . .
O59 Mo3 O12 97.6(7) . .
O4A Mo3 O12 153.7(8) . .
O3A Mo3 O12 89.2(11) . .
O59 Mo3 O17 96.5(7) . .
O4A Mo3 O17 90.1(8) . .
O3A Mo3 O17 153.7(11) . .
O12 Mo3 O17 83.7(6) . .
O59 Mo3 S4 95.0(6) . .
O4A Mo3 S4 17.1(8) . .
O3A Mo3 S4 99.7(11) . .
O12 Mo3 S4 161.1(5) . .
O17 Mo3 S4 81.0(5) . .
O59 Mo3 S3 97.7(6) . .
O4A Mo3 S3 97.6(8) . .
O3A Mo3 S3 14.8(10) . .
O12 Mo3 S3 81.7(5) . .
O17 Mo3 S3 160.8(5) . .
S4 Mo3 S3 110.5(4) . .
O59 Mo3 O60 172.4(7) . .
O4A Mo3 O60 77.1(9) . .
O3A Mo3 O60 75.7(11) . .
O12 Mo3 O60 76.7(6) . .
O17 Mo3 O60 78.0(6) . .
S4 Mo3 O60 89.4(5) . .
S3 Mo3 O60 86.5(5) . .
O59 Mo3 Mo4 101.0(5) . .
O4A Mo3 Mo4 43.8(7) . .
O3A Mo3 Mo4 45.6(10) . .
O12 Mo3 Mo4 134.7(4) . .
O17 Mo3 Mo4 133.8(4) . .
S4 Mo3 Mo4 55.3(3) . .
S3 Mo3 Mo4 55.2(2) . .
O60 Mo3 Mo4 86.6(4) . .
O61 Mo4 O4A 108.1(9) . .
O61 Mo4 O3A 108.3(12) . .
O4A Mo4 O3A 86.6(13) . .
O61 Mo4 O25 97.9(8) . .
O4A Mo4 O25 88.9(8) . .
O3A Mo4 O25 153.5(11) . .
O61 Mo4 O13 98.0(6) . 3_565
O4A Mo4 O13 153.6(8) . 3_565
O3A Mo4 O13 89.1(11) . 3_565
O25 Mo4 O13 83.4(5) . 3_565
O61 Mo4 S3 96.6(7) . .
O4A Mo4 S3 98.6(8) . .
O3A Mo4 S3 14.5(10) . .
O25 Mo4 S3 160.7(5) . .
O13 Mo4 S3 82.1(4) 3_565 .
O61 Mo4 S4 94.8(6) . .
O4A Mo4 S4 16.2(8) . .
O3A Mo4 S4 99.8(11) . .
O25 Mo4 S4 81.3(5) . .
O13 Mo4 S4 161.3(5) 3_565 .
S3 Mo4 S4 110.0(4) . .
O61 Mo4 O62 172.5(6) . .
O4A Mo4 O62 77.6(9) . .
O3A Mo4 O62 76.5(11) . .
O25 Mo4 O62 77.0(6) . .
O13 Mo4 O62 76.1(6) 3_565 .
S3 Mo4 O62 87.3(5) . .
S4 Mo4 O62 89.9(5) . .
O61 Mo4 Mo3 99.8(5) . .
O4A Mo4 Mo3 44.9(7) . .
O3A Mo4 Mo3 46.1(10) . .
O25 Mo4 Mo3 133.7(4) . .
O13 Mo4 Mo3 135.1(4) 3_565 .
S3 Mo4 Mo3 55.2(2) . .
S4 Mo4 Mo3 54.9(3) . .
O62 Mo4 Mo3 87.7(3) . .
O63 Mo5 O5A 111.2(9) . .
O63 Mo5 O6A 109.0(10) . .
O5A Mo5 O6A 86.4(11) . .
O63 Mo5 O8 96.1(7) . .
O5A Mo5 O8 152.4(9) . .
O6A Mo5 O8 88.6(8) . .
O63 Mo5 O16 98.1(6) . .
O5A Mo5 O16 88.5(8) . .
O6A Mo5 O16 152.4(9) . .
O8 Mo5 O16 83.4(5) . .
O63 Mo5 S5 95.5(6) . .
O5A Mo5 S5 18.2(7) . .
O6A Mo5 S5 100.5(8) . .
O8 Mo5 S5 162.0(5) . .
O16 Mo5 S5 81.4(4) . .
O63 Mo5 O64 172.2(6) . .
O5A Mo5 O64 75.0(9) . .
O6A Mo5 O64 75.6(9) . .
O8 Mo5 O64 77.5(6) . .
O16 Mo5 O64 76.9(6) . .
S5 Mo5 O64 89.8(6) . .
O63 Mo5 S6 96.7(6) . .
O5A Mo5 S6 98.4(8) . .
O6A Mo5 S6 14.7(8) . .
O8 Mo5 S6 81.9(4) . .
O16 Mo5 S6 160.1(4) . .
S5 Mo5 S6 110.4(4) . .
O64 Mo5 S6 86.9(5) . .
O63 Mo5 Mo6 100.8(5) . .
O5A Mo5 Mo6 45.1(7) . .
O6A Mo5 Mo6 46.8(8) . .
O8 Mo5 Mo6 135.3(4) . .
O16 Mo5 Mo6 133.6(4) . .
S5 Mo5 Mo6 55.0(3) . .
O64 Mo5 Mo6 87.0(4) . .
S6 Mo5 Mo6 55.4(2) . .
O65 Mo6 O5A 110.0(9) . .
O65 Mo6 O6A 109.3(10) . .
O5A Mo6 O6A 84.7(11) . .
O65 Mo6 O42 96.1(7) . .
O5A Mo6 O42 91.3(8) . .
O6A Mo6 O42 154.1(9) . .
O65 Mo6 O32 97.7(6) . .
O5A Mo6 O32 152.0(9) . .
O6A Mo6 O32 89.7(8) . .
O42 Mo6 O32 81.9(5) . .
O65 Mo6 S5 94.3(5) . .
O5A Mo6 S5 18.9(7) . .
O6A Mo6 S5 99.9(8) . .
O42 Mo6 S5 82.4(5) . .
O32 Mo6 S5 161.1(5) . .
O65 Mo6 S6 97.2(6) . .
O5A Mo6 S6 97.6(8) . .
O6A Mo6 S6 15.3(8) . .
O42 Mo6 S6 160.4(5) . .
O32 Mo6 S6 82.0(4) . .
S5 Mo6 S6 110.8(4) . .
O65 Mo6 O66 172.6(6) . .
O5A Mo6 O66 75.8(8) . .
O6A Mo6 O66 75.3(9) . .
O42 Mo6 O66 79.0(6) . .
O32 Mo6 O66 76.2(6) . .
S5 Mo6 O66 90.5(5) . .
S6 Mo6 O66 86.4(5) . .
O65 Mo6 Mo5 100.3(5) . .
O5A Mo6 Mo5 44.1(7) . .
O6A Mo6 Mo5 45.9(7) . .
O42 Mo6 Mo5 135.3(4) . .
O32 Mo6 Mo5 135.5(4) . .
S5 Mo6 Mo5 55.2(3) . .
S6 Mo6 Mo5 55.6(2) . .
O66 Mo6 Mo5 87.1(4) . .
O67 Mo7 O8A 109.7(10) . .
O67 Mo7 O7A 108.3(9) . .
O8A Mo7 O7A 82.0(11) . .
O67 Mo7 O46 97.2(6) . .
O8A Mo7 O46 92.8(9) . .
O7A Mo7 O46 154.2(8) . .
O67 Mo7 O40 96.3(6) . .
O8A Mo7 O40 154.0(9) . .
O7A Mo7 O40 89.9(8) . .
O46 Mo7 O40 83.9(5) . .
O67 Mo7 O68 172.5(6) . .
O8A Mo7 O68 76.5(9) . .
O7A Mo7 O68 76.3(9) . .
O46 Mo7 O68 77.9(6) . .
O40 Mo7 O68 77.6(7) . .
O67 Mo7 S8 96.4(6) . .
O8A Mo7 S8 19.1(8) . .
O7A Mo7 S8 99.2(8) . .
O46 Mo7 S8 80.8(4) . .
O40 Mo7 S8 161.2(5) . .
O68 Mo7 S8 88.6(6) . .
O67 Mo7 S7 95.9(6) . .
O8A Mo7 S7 96.3(9) . .
O7A Mo7 S7 16.5(8) . .
O46 Mo7 S7 160.5(5) . .
O40 Mo7 S7 80.3(5) . .
O68 Mo7 S7 87.5(6) . .
S8 Mo7 S7 112.0(4) . .
O67 Mo7 Mo8 100.7(5) . .
O8A Mo7 Mo8 42.0(8) . .
O7A Mo7 Mo8 44.2(8) . .
O46 Mo7 Mo8 134.8(4) . .
O40 Mo7 Mo8 134.0(4) . .
O68 Mo7 Mo8 86.7(4) . .
S8 Mo7 Mo8 56.3(3) . .
S7 Mo7 Mo8 55.8(3) . .
O69 Mo8 O8A 110.2(10) . .
O69 Mo8 O7A 108.5(9) . .
O8A Mo8 O7A 85.5(12) . .
O69 Mo8 O21 97.6(6) . 3_565
O8A Mo8 O21 89.2(9) . 3_565
O7A Mo8 O21 153.6(9) . 3_565
O69 Mo8 O26 97.0(6) . .
O8A Mo8 O26 152.6(10) . .
O7A Mo8 O26 89.2(8) . .
O21 Mo8 O26 83.7(5) 3_565 .
O69 Mo8 O70 172.3(6) . .
O8A Mo8 O70 75.3(10) . .
O7A Mo8 O70 76.9(9) . .
O21 Mo8 O70 76.7(6) 3_565 .
O26 Mo8 O70 77.3(6) . .
O69 Mo8 S7 95.9(5) . .
O8A Mo8 S7 99.9(9) . .
O7A Mo8 S7 16.4(8) . .
O21 Mo8 S7 160.0(5) 3_565 .
O26 Mo8 S7 80.1(5) . .
O70 Mo8 S7 88.3(5) . .
O69 Mo8 S8 96.6(5) . .
O8A Mo8 S8 16.6(9) . .
O7A Mo8 S8 99.1(8) . .
O21 Mo8 S8 81.2(4) 3_565 .
O26 Mo8 S8 160.9(5) . .
O70 Mo8 S8 87.8(5) . .
S7 Mo8 S8 111.7(4) . .
O69 Mo8 Mo7 100.9(4) . .
O8A Mo8 Mo7 45.2(8) . .
O7A Mo8 Mo7 44.9(7) . .
O21 Mo8 Mo7 134.3(4) 3_565 .
O26 Mo8 Mo7 134.0(4) . .
O70 Mo8 Mo7 86.8(4) . .
S7 Mo8 Mo7 56.3(3) . .
S8 Mo8 Mo7 55.4(3) . .
O71 Mo9 O10A 108.8(9) . .
O71 Mo9 O9A 110.4(9) . .
O10A Mo9 O9A 84.7(10) . .
O71 Mo9 O45 97.4(6) . .
O10A Mo9 O45 153.5(9) . .
O9A Mo9 O45 89.9(8) . .
O71 Mo9 O34 96.6(6) . .
O10A Mo9 O34 90.2(8) . .
O9A Mo9 O34 152.8(8) . .
O45 Mo9 O34 82.9(5) . .
O71 Mo9 O72 172.1(6) . .
O10A Mo9 O72 75.7(8) . .
O9A Mo9 O72 76.2(8) . .
O45 Mo9 O72 77.8(6) . .
O34 Mo9 O72 76.6(6) . .
O71 Mo9 S10 94.9(6) . .
O10A Mo9 S10 16.9(8) . .
O9A Mo9 S10 98.5(7) . .
O45 Mo9 S10 161.7(5) . .
O34 Mo9 S10 82.3(5) . .
O72 Mo9 S10 88.4(5) . .
O71 Mo9 S9 96.8(6) . .
O10A Mo9 S9 98.8(8) . .
O9A Mo9 S9 17.0(7) . .
O45 Mo9 S9 81.4(4) . .
O34 Mo9 S9 160.5(4) . .
O72 Mo9 S9 88.8(5) . .
S10 Mo9 S9 110.6(3) . .
O71 Mo9 Mo10 100.5(5) . .
O10A Mo9 Mo10 45.0(7) . .
O9A Mo9 Mo10 44.7(7) . .
O45 Mo9 Mo10 134.5(4) . .
O34 Mo9 Mo10 135.1(4) . .
O72 Mo9 Mo10 87.3(4) . .
S10 Mo9 Mo10 55.2(3) . .
S9 Mo9 Mo10 55.3(2) . .
O73 Mo10 O9A 110.3(9) . .
O73 Mo10 O10A 109.6(9) . .
O9A Mo10 O10A 84.3(10) . .
O73 Mo10 O51 96.2(7) . .
O9A Mo10 O51 91.0(8) . .
O10A Mo10 O51 153.8(9) . .
O73 Mo10 O31 96.2(7) . 14_455
O9A Mo10 O31 153.4(8) . 14_455
O10A Mo10 O31 88.8(8) . 14_455
O51 Mo10 O31 83.9(5) . 14_455
O73 Mo10 O74 171.6(6) . .
O9A Mo10 O74 75.9(8) . .
O10A Mo10 O74 76.0(9) . .
O51 Mo10 O74 77.8(6) . .
O31 Mo10 O74 77.5(6) 14_455 .
O73 Mo10 S10 95.7(6) . .
O9A Mo10 S10 98.6(8) . .
O10A Mo10 S10 17.2(7) . .
O51 Mo10 S10 161.0(4) . .
O31 Mo10 S10 80.2(5) 14_455 .
O74 Mo10 S10 88.7(5) . .
O73 Mo10 S9 96.5(6) . .
O9A Mo10 S9 17.3(7) . .
O10A Mo10 S9 98.9(8) . .
O51 Mo10 S9 82.1(4) . .
O31 Mo10 S9 161.9(4) 14_455 .
O74 Mo10 S9 88.5(5) . .
S10 Mo10 S9 111.2(3) . .
O73 Mo10 Mo9 101.1(5) . .
O9A Mo10 Mo9 44.8(7) . .
O10A Mo10 Mo9 44.5(7) . .
O51 Mo10 Mo9 135.8(4) . .
O31 Mo10 Mo9 133.3(4) 14_455 .
O74 Mo10 Mo9 87.2(4) . .
S10 Mo10 Mo9 55.3(3) . .
S9 Mo10 Mo9 55.9(2) . .
O1A S1 Mo1 46.2(18) . .
O1A S1 Mo2 43.2(17) . .
Mo1 S1 Mo2 69.4(3) . .
S1 O1A Mo2 120(2) . .
S1 O1A Mo1 116(2) . .
Mo2 O1A Mo1 90.8(10) . .
O2A S2 Mo1 48(2) . .
O2A S2 Mo2 39(2) . .
Mo1 S2 Mo2 68.9(3) . .
S2 O2A Mo2 126(3) . .
S2 O2A Mo1 116(3) . .
Mo2 O2A Mo1 89.4(12) . .
O3A S3 Mo4 44(3) . .
O3A S3 Mo3 46(3) . .
Mo4 S3 Mo3 69.6(3) . .
S3 O3A Mo4 121(4) . .
S3 O3A Mo3 119(4) . .
Mo4 O3A Mo3 88.2(15) . .
O4A S4 Mo3 47(2) . .
O4A S4 Mo4 43(2) . .
Mo3 S4 Mo4 69.9(4) . .
S4 O4A Mo4 121(3) . .
S4 O4A Mo3 116(2) . .
Mo4 O4A Mo3 91.2(11) . .
O5A S5 Mo6 48.5(19) . .
O5A S5 Mo5 45.4(19) . .
Mo6 S5 Mo5 69.8(4) . .
S5 O5A Mo5 116(2) . .
S5 O5A Mo6 113(2) . .
Mo5 O5A Mo6 90.9(11) . .
O6A S6 Mo6 47(2) . .
O6A S6 Mo5 44(2) . .
Mo6 S6 Mo5 69.0(3) . .
S6 O6A Mo5 121(3) . .
S6 O6A Mo6 118(3) . .
Mo5 O6A Mo6 87.3(11) . .
O7A S7 Mo8 41.6(19) . .
O7A S7 Mo7 42.3(19) . .
Mo8 S7 Mo7 67.9(3) . .
S7 O7A Mo8 122(2) . .
S7 O7A Mo7 121(2) . .
Mo8 O7A Mo7 90.8(11) . .
O8A S8 Mo7 47.2(19) . .
O8A S8 Mo8 37.2(18) . .
Mo7 S8 Mo8 68.3(3) . .
S8 O8A Mo8 126(2) . .
S8 O8A Mo7 114(2) . .
Mo8 O8A Mo7 92.8(12) . .
O9A S9 Mo10 44.9(18) . .
O9A S9 Mo9 43.8(18) . .
Mo10 S9 Mo9 68.8(3) . .
S9 O9A Mo10 118(2) . .
S9 O9A Mo9 119(2) . .
Mo10 O9A Mo9 90.5(10) . .
O10A S10 Mo10 45.9(19) . .
O10A S10 Mo9 44.5(19) . .
Mo10 S10 Mo9 69.4(3) . .
S10 O10A Mo9 119(2) . .
S10 O10A Mo10 117(2) . .
Mo9 O10A Mo10 90.5(10) . .
W6A O1 W1 110.2(8) 2_665 .
W6A O1 W1A 106.1(8) 2_665 .
W1 O1 W1A 27.21(19) . .
W6A O1 W6 16.3(11) 2_665 2_665
W1 O1 W6 107.4(6) . 2_665
W1A O1 W6 111.4(6) . 2_665
W6A O1 W3 142.1(8) 2_665 .
W1 O1 W3 107.1(6) . .
W1A O1 W3 109.9(6) . .
W6 O1 W3 138.5(7) 2_665 .
W1 O2 W1A 27.19(19) . .
W1 O2 W3 107.6(6) . .
W1A O2 W3 111.3(6) . .
W1 O2 W4 106.9(6) . .
W1A O2 W4 109.6(6) . .
W3 O2 W4 138.8(7) . .
W5A O3 W1 107.4(8) . .
W5A O3 W2 145.2(10) . .
W1 O3 W2 107.1(6) . .
W5A O3 W5 17.2(13) . .
W1 O3 W5 106.8(6) . .
W2 O3 W5 139.8(8) . .
W5A O3 W1A 103.0(10) . .
W1 O3 W1A 27.0(2) . .
W2 O3 W1A 109.5(6) . .
W5 O3 W1A 110.6(6) . .
W1A O4 W1 1.0(2) . .
W5A O5 W1 110.4(8) . .
W5A O5 W6A 137.2(12) . 2_665
W1 O5 W6A 110.1(8) . 2_665
W5A O5 W6 141.8(9) . 2_665
W1 O5 W6 107.6(6) . 2_665
W6A O5 W6 16.2(10) 2_665 2_665
W5A O5 W5 17.2(13) . .
W1 O5 W5 107.5(6) . .
W6A O5 W5 142.2(8) 2_665 .
W6 O5 W5 139.3(7) 2_665 .
W5A O5 W1A 105.0(9) . .
W1 O5 W1A 27.18(18) . .
W6A O5 W1A 104.7(9) 2_665 .
W6 O5 W1A 110.1(6) 2_665 .
W5 O5 W1A 110.5(6) . .
W4 O6 W2 140.6(7) . .
W4 O6 W1 107.0(6) . .
W2 O6 W1 105.9(6) . .
W4 O6 W1A 109.5(6) . .
W2 O6 W1A 109.6(6) . .
W1 O6 W1A 26.82(18) . .
W1 O7 W1A 1.0(2) . .
W2 O8 Mo5 155.7(8) . .
W2 O10 Mo2 155.8(8) . .
W3 O12 Mo3 156.3(9) . .
W3 O13 Mo4 156.9(8) . 2_665
W4 O16 Mo5 155.9(7) . .
W4 O17 Mo3 154.9(8) . .
W5 O20 W5A 19.0(13) . .
W5 O20 Mo2 157.7(8) . .
W5A O20 Mo2 151.3(13) . .
W5 O21 W5A 19.3(14) . .
W5 O21 Mo8 154.8(7) . 2_665
W5A O21 Mo8 146.6(13) . 2_665
W5 O22 W5A 3.1(5) . .
W5A O23 W5 2.3(8) . .
W6 O24 W6A 1.4(5) . .
W6A O25 W6 18.4(12) . .
W6A O25 Mo4 150.4(12) . .
W6 O25 Mo4 154.9(8) . .
W6 O26 W6A 18.6(12) . .
W6 O26 Mo8 157.1(8) . .
W6A O26 Mo8 151.9(12) . .
W6A O27 W6 0.3(8) . .
W11 O28 W7A 111.8(8) . .
W11 O28 W7 107.7(6) . .
W7A O28 W7 19.5(10) . .
W11 O28 W9 107.9(6) . .
W7A O28 W9 140.3(8) . .
W7 O28 W9 139.1(7) . .
W11 O28 W11A 26.09(17) . .
W7A O28 W11A 105.2(8) . .
W7 O28 W11A 110.3(6) . .
W9 O28 W11A 110.5(6) . .
W11 O28 W9A 110.4(9) . .
W7A O28 W9A 133.0(14) . .
W7 O28 W9A 141.9(10) . .
W9 O28 W9A 20.6(13) . .
W11A O28 W9A 103.4(10) . .
W12A O29 W7 142.5(9) 15 .
W12A O29 W11 111.2(8) 15 .
W7 O29 W11 106.2(6) . .
W12A O29 W7A 136.7(12) 15 .
W7 O29 W7A 19.5(10) . .
W11 O29 W7A 108.9(7) . .
W12A O29 W11A 103.7(8) 15 .
W7 O29 W11A 111.5(6) . .
W11 O29 W11A 25.89(18) . .
W7A O29 W11A 105.2(8) . .
W12A O29 W12 20.4(11) 15 15
W7 O29 W12 139.5(7) . 15
W11 O29 W12 106.4(6) . 15
W7A O29 W12 144.4(8) . 15
W11A O29 W12 108.4(5) . 15
W7 O30 W7A 1.4(5) . .
W7 O31 W7A 21.7(11) . .
W7 O31 Mo10 154.6(8) . 15
W7A O31 Mo10 148.6(11) . 15
W7A O32 W7 22.6(12) . .
W7A O32 Mo6 148.1(12) . .
W7 O32 Mo6 157.6(7) . .
W7A O33 W7 1.5(6) . .
W8 O34 W8A 18.1(6) . .
W8 O34 Mo9 157.3(8) . .
W8A O34 Mo9 150.5(10) . .
W8 O35 W8A 17.6(6) . .
W8 O35 Mo1 157.2(7) . 14_455
W8A O35 Mo1 149.7(9) . 14_455
W8 O36 W8A 2.8(5) . .
W10A O37 W8A 141.3(12) . .
W10A O37 W11A 102.5(12) . .
W8A O37 W11A 103.6(8) . .
W10A O37 W11 107.0(9) . .
W8A O37 W11 109.0(8) . .
W11A O37 W11 26.18(17) . .
W10A O37 W10 19.6(16) . .
W8A O37 W10 143.2(9) . .
W11A O37 W10 111.7(5) . .
W11 O37 W10 107.3(5) . .
W10A O37 W8 145.9(10) . .
W8A O37 W8 15.7(5) . .
W11A O37 W8 109.0(5) . .
W11 O37 W8 107.0(5) . .
W10 O37 W8 139.1(6) . .
W8A O38 W12 145.7(8) . 15
W8A O38 W12A 141.8(11) . 15
W12 O38 W12A 20.4(10) 15 15
W8A O38 W11A 102.1(7) . .
W12 O38 W11A 110.2(5) 15 .
W12A O38 W11A 101.3(9) 15 .
W8A O38 W8 15.9(5) . .
W12 O38 W8 141.0(6) 15 .
W12A O38 W8 146.5(8) 15 .
W11A O38 W8 108.6(5) . .
W8A O38 W11 107.3(7) . .
W12 O38 W11 106.7(5) 15 .
W12A O38 W11 106.9(7) 15 .
W11A O38 W11 25.76(16) . .
W8 O38 W11 106.6(5) . .
W8A O39 W8 2.1(6) . .
W9 O40 W9A 24.0(16) . .
W9 O40 Mo7 155.5(8) . .
W9A O40 Mo7 146.5(14) . .
W10A O41 W9 144.6(10) . .
W10A O41 W11 108.9(9) . .
W9 O41 W11 106.5(5) . .
W10A O41 W9A 135.6(16) . .
W9 O41 W9A 20.9(14) . .
W11 O41 W9A 110.1(9) . .
W10A O41 W10 19.6(16) . .
W9 O41 W10 140.8(7) . .
W11 O41 W10 107.1(6) . .
W9A O41 W10 142.8(10) . .
W10A O41 W11A 101.5(11) . .
W9 O41 W11A 110.4(6) . .
W11 O41 W11A 25.70(18) . .
W9A O41 W11A 104.3(10) . .
W10 O41 W11A 108.6(5) . .
W9 O42 W9A 23.5(15) . .
W9 O42 Mo6 157.0(8) . .
W9A O42 Mo6 147.9(15) . .
W9 O43 W9A 1.2(6) . .
W9A O44 W9 1.3(11) . .
W10 O45 W10A 20.5(14) . .
W10 O45 Mo9 156.3(8) . .
W10A O45 Mo9 146.3(14) . .
W10 O46 W10A 21.7(16) . .
W10 O46 Mo7 155.3(7) . .
W10A O46 Mo7 144.1(16) . .
W10 O47 W10A 5.1(7) . .
W10A O48 W10 4.6(11) . .
W11 O49 W11A 1.44(19) . .
W11A O50 W11 1.76(18) . .
W12 O51 W12A 23.1(12) . .
W12 O51 Mo10 156.8(7) . .
W12A O51 Mo10 144.9(13) . .
W12 O52 W12A 3.0(5) . .
W12 O53 W12A 22.1(10) . .
W12 O53 Mo1 156.5(8) . 3_565
W12A O53 Mo1 148.0(12) . 3_565
W12A O54 W12 3.0(7) . .
S11 O56 Mo1 127.2(8) . .
S11 O58 Mo2 128.9(8) . .
S12 O60 Mo3 127.6(9) . .
S12 O62 Mo4 126.7(8) . .
S13 O64 Mo5 127.8(8) . .
S13 O66 Mo6 127.9(8) . .
S14 O68 Mo7 129.0(9) . .
S14 O70 Mo8 127.9(9) . .
S15 O72 Mo9 127.2(8) . .
S15 O74 Mo10 127.8(8) . .
O76 S11 O75 108.9(17) . .
O76 S11 O58 110.4(13) . .
O75 S11 O58 107.9(13) . .
O76 S11 O56 108.7(13) . .
O75 S11 O56 110.7(13) . .
O58 S11 O56 110.2(8) . .
O78 S12 O77 110.7(17) . .
O78 S12 O60 105.8(14) . .
O77 S12 O60 109.0(13) . .
O78 S12 O62 106.9(13) . .
O77 S12 O62 113.0(13) . .
O60 S12 O62 111.3(8) . .
O80 S13 O79 114.1(17) . .
O80 S13 O66 110.5(14) . .
O79 S13 O66 105.8(13) . .
O80 S13 O64 109.8(14) . .
O79 S13 O64 106.4(13) . .
O66 S13 O64 110.0(8) . .
O81 S14 O82 108.8(16) . .
O81 S14 O68 113.6(13) . .
O82 S14 O68 106.4(14) . .
O81 S14 O70 110.1(12) . .
O82 S14 O70 108.4(14) . .
O68 S14 O70 109.3(9) . .
O83 S15 O84 113.0(18) . .
O83 S15 O74 108.9(13) . .
O84 S15 O74 109.9(13) . .
O83 S15 O72 107.6(13) . .
O84 S15 O72 106.7(13) . .
O74 S15 O72 110.6(8) . .
O123 O85 O123 106(5) . 2_665
O123 O85 O123 106(5) . 3_565
O123 O85 O123 106(5) 2_665 3_565

loop_
_geom_bond_atom_site_label_1
_geom_bond_atom_site_label_2
_geom_bond_distance
_geom_bond_site_symmetry_2
W1 W1A 0.953(2) .
W1 O7 1.526(15) .
W1 O5 1.992(13) .
W1 O1 2.012(13) .
W1 O3 2.019(15) .
W1 O2 2.027(14) .
W1 O6 2.052(13) .
W1 O4 2.395(14) .
W1A O4 1.443(14) .
W1A O2 2.029(14) .
W1A O1 2.039(14) .
W1A O5 2.056(14) .
W1A O6 2.059(13) .
W1A O3 2.064(15) .
W1A O7 2.479(15) .
W1A W5A 3.19(2) .
W2 O9 1.735(15) .
W2 O8 1.789(13) .
W2 O10 1.792(13) .
W2 O3 2.045(13) .
W2 O6 2.046(12) .
W2 O11 2.318(13) .
W3 O14 1.701(15) .
W3 O13 1.786(12) .
W3 O12 1.802(13) .
W3 O2 2.032(12) .
W3 O1 2.059(13) .
W3 O15 2.305(12) .
W4 O18 1.742(14) .
W4 O16 1.771(13) .
W4 O17 1.787(14) .
W4 O6 2.038(12) .
W4 O2 2.065(12) .
W4 O19 2.333(14) .
W5 W5A 0.61(4) .
W5 O22 1.687(16) .
W5 O20 1.781(14) .
W5 O21 1.809(14) .
W5 O3 2.046(14) .
W5 O5 2.055(14) .
W5 O23 2.306(14) .
W5A O23 1.70(5) .
W5A O21 1.82(2) .
W5A O20 1.86(3) .
W5A O5 1.96(2) .
W5A O3 2.01(2) .
W5A O22 2.28(5) .
W6 W6A 0.58(4) .
W6 O24 1.724(16) .
W6 O26 1.787(13) .
W6 O25 1.801(14) .
W6 O1 2.039(12) 3_565
W6 O5 2.052(13) 3_565
W6 O27 2.309(15) .
W6A O27 1.73(4) .
W6A O26 1.79(2) .
W6A O25 1.80(2) .
W6A O1 2.02(2) 3_565
W6A O5 2.04(2) 3_565
W6A O24 2.30(4) .
W7 W7A 0.69(4) .
W7 O30 1.724(16) .
W7 O32 1.759(15) .
W7 O31 1.804(14) .
W7 O29 2.029(12) .
W7 O28 2.047(12) .
W7 O33 2.326(14) .
W7A O33 1.64(4) .
W7A O32 1.75(2) .
W7A O31 1.85(2) .
W7A O28 2.03(2) .
W7A O29 2.04(2) .
W7A O30 2.41(4) .
W8 W8A 0.563(18) .
W8 O36 1.684(15) .
W8 O34 1.781(13) .
W8 O35 1.791(14) .
W8 O38 2.052(11) .
W8 O37 2.074(11) .
W8 O39 2.327(14) .
W8A O39 1.77(2) .
W8A O34 1.80(2) .
W8A O35 1.86(2) .
W8A O37 1.98(2) .
W8A O38 1.99(2) .
W8A O36 2.24(2) .
W8A W11A 3.136(18) .
W9 W9A 0.74(5) .
W9 O43 1.700(16) .
W9 O40 1.772(14) .
W9 O42 1.776(14) .
W9 O41 2.034(11) .
W9 O28 2.051(12) .
W9 O44 2.320(13) .
W9A O44 1.58(5) .
W9A O40 1.79(3) .
W9A O42 1.84(3) .
W9A O41 2.05(3) .
W9A O28 2.09(3) .
W9A O43 2.44(5) .
W10 W10A 0.69(5) .
W10 O47 1.688(16) .
W10 O46 1.782(15) .
W10 O45 1.813(13) .
W10 O37 2.038(11) .
W10 O41 2.045(12) .
W10 O48 2.293(13) .
W10A O48 1.63(5) .
W10A O46 1.85(3) .
W10A O41 1.90(3) .
W10A O37 1.95(3) .
W10A O45 1.95(3) .
W10A O47 2.35(6) .
W10A W11A 3.09(3) .
W10A W11 3.20(2) .
W11 W11A 0.916(2) .
W11 O49 1.562(14) .
W11 O28 1.979(12) .
W11 O37 2.033(13) .
W11 O41 2.032(13) .
W11 O29 2.037(13) .
W11 O38 2.067(12) .
W11 O50 2.407(15) .
W11A O50 1.492(15) .
W11A O37 2.011(12) .
W11A O38 2.043(12) .
W11A O29 2.053(14) .
W11A O28 2.064(13) .
W11A O41 2.083(14) .
W11A O49 2.477(14) .
W11A W12A 3.163(19) 15
W12 W12A 0.72(4) .
W12 O52 1.749(16) .
W12 O53 1.779(14) .
W12 O51 1.798(12) .
W12 O38 2.029(11) 14_455
W12 O29 2.067(12) 14_455
W12 O54 2.303(14) .
W12A O54 1.59(4) .
W12A O51 1.81(2) .
W12A O53 1.91(3) .
W12A O29 1.97(2) 14_455
W12A O38 2.05(2) 14_455
W12A O52 2.46(4) .
W12A W11A 3.163(19) 14_455
Mo1 O55 1.644(13) .
Mo1 O1A 1.90(2) .
Mo1 O2A 1.94(3) .
Mo1 O35 2.070(14) 15
Mo1 O53 2.077(13) 2_665
Mo1 S1 2.350(12) .
Mo1 O56 2.366(14) .
Mo1 S2 2.360(10) .
Mo1 Mo2 2.678(2) .
Mo2 O57 1.671(13) .
Mo2 O2A 1.86(3) .
Mo2 O1A 1.86(2) .
Mo2 O10 2.066(13) .
Mo2 O20 2.069(14) .
Mo2 O58 2.352(15) .
Mo2 S1 2.357(12) .
Mo2 S2 2.375(10) .
Mo3 O59 1.670(13) .
Mo3 O4A 1.89(2) .
Mo3 O3A 1.93(3) .
Mo3 O12 2.057(13) .
Mo3 O17 2.082(13) .
Mo3 S4 2.330(13) .
Mo3 S3 2.343(10) .
Mo3 O60 2.399(13) .
Mo3 Mo4 2.676(2) .
Mo4 O61 1.689(14) .
Mo4 O4A 1.85(2) .
Mo4 O3A 1.91(3) .
Mo4 O25 2.063(14) .
Mo4 O13 2.068(12) 3_565
Mo4 S3 2.344(10) .
Mo4 S4 2.342(13) .
Mo4 O62 2.365(14) .
Mo5 O63 1.648(13) .
Mo5 O5A 1.86(2) .
Mo5 O6A 1.92(2) .
Mo5 O8 2.076(13) .
Mo5 O16 2.090(13) .
Mo5 S5 2.343(13) .
Mo5 O64 2.358(14) .
Mo5 S6 2.364(10) .
Mo5 Mo6 2.676(2) .
Mo6 O65 1.655(13) .
Mo6 O5A 1.90(2) .
Mo6 O6A 1.95(3) .
Mo6 O42 2.071(14) .
Mo6 O32 2.092(15) .
Mo6 S5 2.335(12) .
Mo6 S6 2.359(10) .
Mo6 O66 2.368(13) .
Mo7 O67 1.661(12) .
Mo7 O8A 1.90(3) .
Mo7 O7A 1.89(2) .
Mo7 O46 2.077(14) .
Mo7 O40 2.088(13) .
Mo7 O68 2.342(15) .
Mo7 S8 2.374(11) .
Mo7 S7 2.403(11) .
Mo7 Mo8 2.678(2) .
Mo8 O69 1.655(13) .
Mo8 O8A 1.80(3) .
Mo8 O7A 1.87(2) .
Mo8 O21 2.058(14) 3_565
Mo8 O26 2.066(13) .
Mo8 O70 2.348(15) .
Mo8 S7 2.389(11) .
Mo8 S8 2.397(11) .
Mo9 O71 1.649(13) .
Mo9 O10A 1.88(2) .
Mo9 O9A 1.88(2) .
Mo9 O45 2.052(13) .
Mo9 O34 2.066(13) .
Mo9 O72 2.351(14) .
Mo9 S10 2.349(11) .
Mo9 S9 2.375(9) .
Mo9 Mo10 2.675(2) .
Mo10 O73 1.669(13) .
Mo10 O9A 1.88(2) .
Mo10 O10A 1.89(2) .
Mo10 O51 2.051(12) .
Mo10 O31 2.064(14) 14_455
Mo10 O74 2.343(14) .
Mo10 S10 2.347(11) .
Mo10 S9 2.359(9) .
S1 O1A 0.78(2) .
S2 O2A 0.74(3) .
S3 O3A 0.69(3) .
S4 O4A 0.76(2) .
S5 O5A 0.82(2) .
S6 O6A 0.70(3) .
S7 O7A 0.80(2) .
S8 O8A 0.85(3) .
S9 O9A 0.79(2) .
S10 O10A 0.78(2) .
O1 W6A 2.02(2) 2_665
O1 W6 2.039(12) 2_665
O5 W6A 2.04(2) 2_665
O5 W6 2.052(13) 2_665
O13 Mo4 2.068(12) 2_665
O21 Mo8 2.058(14) 2_665
O29 W12A 1.97(2) 15
O29 W12 2.067(12) 15
O31 Mo10 2.065(14) 15
O35 Mo1 2.070(14) 14_455
O38 W12 2.029(11) 15
O38 W12A 2.05(2) 15
O53 Mo1 2.077(13) 3_565
O56 S11 1.478(16) .
O58 S11 1.464(15) .
O60 S12 1.455(17) .
O62 S12 1.502(15) .
O64 S13 1.501(15) .
O66 S13 1.467(16) .
O68 S14 1.467(18) .
O70 S14 1.492(18) .
O72 S15 1.493(16) .
O74 S15 1.487(17) .
S11 O76 1.38(2) .
S11 O75 1.42(2) .
S12 O78 1.42(3) .
S12 O77 1.419(19) .
S13 O80 1.43(3) .
S13 O79 1.44(2) .
S14 O81 1.44(2) .
S14 O82 1.43(2) .
S15 O83 1.47(2) .
S15 O84 1.46(2) .
O85 O123 1.30(7) .
O85 O123 1.30(7) 2_665
O85 O123 1.30(7) 3_565
O92 O120 1.77(16) 13_465
O101 O122 1.71(9) .
O103 O105 1.45(8) .
O107 O110 1.65(9) 13_465
O110 O107 1.65(9) 13_465
O114 O121 1.56(10) 15
O120 O92 1.77(16) 13_465
O121 O114 1.56(10) 14_455
